data_7705068
loop_
_publ_author_name
'Shen, Yang-Lin'
'Jin, Jun-Ling'
'Xie, Yun-Peng'
'Lu, Xing'

_publ_section_title
;
 <i>tert</i>-Butyl thiol and pyridine ligand co-protected 50-nuclei
 clusters: the effect of pyridines on Ag-SR bonds.
;
_journal_issue 36
_journal_name_full 'Dalton transactions (Cambridge, England : 2003)'
_journal_page_first 12574
_journal_page_last 12580
_journal_paper_doi 10.1039/d0dt02003f
_journal_volume 49
_journal_year 2020
_chemical_formula_sum 'C164 H260 Ag50 B4 F16 N16 O6 S33'
_chemical_formula_weight 9350.58
_space_group_crystal_system monoclinic
_space_group_IT_number 14
_space_group_name_Hall '-P 2yn'
_space_group_name_H-M_alt 'P 1 21/n 1'
_atom_sites_solution_hydrogens geom
_audit_creation_method SHELXL-2014/7
_audit_update_record
;
2020-04-27 deposited with the CCDC.	2020-08-07 downloaded from the CCDC.
;
_cell_angle_alpha 90
_cell_angle_beta 93.205(2)
_cell_angle_gamma 90
_cell_formula_units_Z 2
_cell_length_a 20.8642(16)
_cell_length_b 22.8925(18)
_cell_length_c 27.241(2)
_cell_measurement_reflns_used 9764
_cell_measurement_temperature 173(2)
_cell_measurement_theta_max 28.2949
_cell_measurement_theta_min 2.9539
_cell_volume 12990.9(17)
_computing_cell_refinement 'SAINT (Bruker, 2014)'
_computing_data_collection 'Apex2 (Bruker, 2014)'
_computing_data_reduction 'SAINT (Bruker, 2014)'
_computing_structure_refinement 'SHELXL-2014/7 (Sheldrick, 2014)'
_computing_structure_solution 'SHELXTL XT-2014/4 (Sheldrick, 2014)'
_diffrn_ambient_temperature 173(2)
_diffrn_measured_fraction_theta_full 0.997
_diffrn_measured_fraction_theta_max 0.997
_diffrn_measurement_device_type 'Bruker D8 Quest'
_diffrn_radiation_type MoK\a
_diffrn_radiation_wavelength 0.71073
_diffrn_reflns_av_R_equivalents 0.0299
_diffrn_reflns_av_unetI/netI 0.0259
_diffrn_reflns_Laue_measured_fraction_full 0.997
_diffrn_reflns_Laue_measured_fraction_max 0.997
_diffrn_reflns_limit_h_max 23
_diffrn_reflns_limit_h_min -23
_diffrn_reflns_limit_k_max 25
_diffrn_reflns_limit_k_min -25
_diffrn_reflns_limit_l_max 27
_diffrn_reflns_limit_l_min -30
_diffrn_reflns_number 76939
_diffrn_reflns_point_group_measured_fraction_full 0.997
_diffrn_reflns_point_group_measured_fraction_max 0.997
_diffrn_reflns_theta_full 23.256
_diffrn_reflns_theta_max 23.256
_diffrn_reflns_theta_min 2.778
_exptl_absorpt_coefficient_mu 3.987
_exptl_absorpt_correction_T_max 0.0962
_exptl_absorpt_correction_T_min 0.0550
_exptl_absorpt_correction_type multi-scan
_exptl_absorpt_process_details SADABS
_exptl_crystal_colour yellow
_exptl_crystal_density_diffrn 2.390
_exptl_crystal_description bulk
_exptl_crystal_F_000 8892
_exptl_crystal_size_max 0.125
_exptl_crystal_size_mid 0.108
_exptl_crystal_size_min 0.084
_refine_diff_density_max 1.472
_refine_diff_density_min -1.155
_refine_diff_density_rms 0.154
_refine_ls_extinction_method none
_refine_ls_goodness_of_fit_ref 1.129
_refine_ls_hydrogen_treatment constr
_refine_ls_matrix_type full
_refine_ls_number_parameters 1366
_refine_ls_number_reflns 18604
_refine_ls_number_restraints 80
_refine_ls_restrained_S_all 1.131
_refine_ls_R_factor_all 0.0563
_refine_ls_R_factor_gt 0.0410
_refine_ls_shift/su_max 0.002
_refine_ls_shift/su_mean 0.000
_refine_ls_structure_factor_coef Fsqd
_refine_ls_weighting_details 'w=1/[\s^2^(Fo^2^)+(0.0215P)^2^+148.9368P] where P=(Fo^2^+2Fc^2^)/3'
_refine_ls_weighting_scheme calc
_refine_ls_wR_factor_gt 0.0862
_refine_ls_wR_factor_ref 0.0978
_reflns_Friedel_coverage 0.000
_reflns_number_gt 15089
_reflns_number_total 18604
_reflns_threshold_expression 'I > 2\s(I)'
_cod_data_source_file d0dt02003f2.cif
_cod_data_source_block Compound6
_cod_depositor_comments
;
The following automatic conversions were performed:

data item '_exptl_absorpt_correction_type' value 'Multi-scan' was
changed to 'multi-scan' in accordance with the
/home/data/users/saulius/crontab/automatic-downloads/rss-feeds/RSC/lib/dictionaries/cif_core.dic
dictionary named 'cif_core.dic' version 2.4.2 last updated on
2011-04-26.

Automatic conversion script
Id: cif_fix_values 7556 2019-12-06 15:28:31Z antanas 

 Adding full bibliography for 7705063--7705068.cif.
;
_cod_original_cell_volume 12991.0(18)
_cod_original_sg_symbol_H-M 'P 21/n'
_cod_database_code 7705068
_shelx_shelxl_version_number 2014/7
_shelx_space_group_comment
;
The symmetry employed for this shelxl refinement is uniquely defined
by the following loop, which should always be used as a source of
symmetry information in preference to the above space-group names.
They are only intended as comments.
;
_shelx_estimated_absorpt_t_min 0.0550
_shelx_estimated_absorpt_t_max 0.0962

loop_
_space_group_symop_operation_xyz
'x, y, z'
'-x+1/2, y+1/2, -z+1/2'
'-x, -y, -z'
'x-1/2, -y-1/2, z-1/2'

loop_
_atom_site_label
_atom_site_type_symbol
_atom_site_fract_x
_atom_site_fract_y
_atom_site_fract_z
_atom_site_U_iso_or_equiv
_atom_site_adp_type
_atom_site_occupancy
_atom_site_site_symmetry_order
_atom_site_calc_flag
_atom_site_refinement_flags_posn
_atom_site_refinement_flags_adp
_atom_site_refinement_flags_occupancy
_atom_site_disorder_assembly
_atom_site_disorder_group
Ag1 Ag 0.33456(3) 0.49825(3) 0.51094(2) 0.02882(14) Uani 1 1 d . . . . .
Ag2 Ag 0.72798(3) 0.63872(3) 0.50626(3) 0.04831(19) Uani 1 1 d . . . . .
Ag3 Ag 0.65920(4) 0.50415(3) 0.67354(3) 0.04790(19) Uani 1 1 d . . . . .
Ag4 Ag 0.65029(4) 0.64248(3) 0.62932(3) 0.04989(19) Uani 1 1 d . . . . .
Ag5 Ag 0.61623(4) 0.35134(3) 0.64728(3) 0.05022(19) Uani 1 1 d . . . . .
Ag6 Ag 0.28366(3) 0.64161(4) 0.53121(3) 0.0526(2) Uani 1 1 d . . . . .
Ag7 Ag 0.58990(4) 0.73476(3) 0.52347(3) 0.0524(2) Uani 1 1 d . . . . .
Ag8 Ag 0.56351(4) 0.74500(3) 0.40777(3) 0.0532(2) Uani 1 1 d . . . . .
Ag9 Ag 0.43387(4) 0.73652(3) 0.53668(3) 0.0512(2) Uani 1 1 d . . . . .
Ag10 Ag 0.29899(3) 0.41065(4) 0.60875(3) 0.0534(2) Uani 1 1 d . . . . .
Ag11 Ag 0.38932(4) 0.64567(4) 0.64268(3) 0.0523(2) Uani 1 1 d . . . . .
Ag12 Ag 0.45994(4) 0.35336(3) 0.66185(3) 0.0515(2) Uani 1 1 d . . . . .
Ag13 Ag 0.59661(4) 0.24874(3) 0.57043(3) 0.0570(2) Uani 1 1 d . . . . .
Ag14 Ag 0.39860(4) 0.50009(4) 0.69060(3) 0.0575(2) Uani 1 1 d . . . . .
Ag15 Ag 0.52680(4) 0.66161(4) 0.68815(3) 0.0597(2) Uani 1 1 d . . . . .
Ag16 Ag 0.22838(4) 0.52976(4) 0.57873(3) 0.0627(2) Uani 1 1 d . . . . .
Ag17 Ag 0.53071(4) 0.53412(4) 0.73054(3) 0.0630(2) Uani 1 1 d . . . . .
Ag18 Ag 0.50902(3) 0.35539(3) 0.54580(2) 0.03020(14) Uani 1 1 d . . . . .
Ag19 Ag 0.51870(3) 0.55560(3) 0.62049(2) 0.03037(14) Uani 1 1 d . . . . .
Ag20 Ag 0.43564(3) 0.45407(3) 0.58731(2) 0.03101(15) Uani 1 1 d . . . . .
Ag21 Ag 0.41216(3) 0.40209(3) 0.46784(2) 0.03130(15) Uani 1 1 d . . . . .
Ag22 Ag 0.59662(3) 0.45825(3) 0.57679(2) 0.03063(14) Uani 1 1 d . . . . .
Ag23 Ag 0.42474(3) 0.59844(3) 0.54066(2) 0.03125(15) Uani 1 1 d . . . . .
Ag24 Ag 0.19988(3) 0.47000(3) 0.46649(3) 0.04535(18) Uani 1 1 d . . . . .
Ag25 Ag 0.25813(3) 0.57866(3) 0.42216(3) 0.04629(18) Uani 1 1 d . . . . .
S1 S 0.5000 0.5000 0.5000 0.0177(5) Uani 1 2 d S . P . .
S2 S 0.62381(9) 0.35631(9) 0.54111(8) 0.0291(4) Uani 1 1 d . . . . .
S3 S 0.51577(9) 0.65519(9) 0.59085(8) 0.0305(5) Uani 1 1 d . . . . .
S4 S 0.31425(9) 0.46122(9) 0.42863(7) 0.0275(4) Uani 1 1 d . . . . .
S5 S 0.35004(9) 0.53606(9) 0.59335(7) 0.0301(4) Uani 1 1 d . . . . .
S6 S 0.39444(9) 0.35385(9) 0.55294(8) 0.0302(4) Uani 1 1 d . . . . .
S7 S 0.52969(10) 0.45841(9) 0.65495(8) 0.0324(5) Uani 1 1 d . . . . .
S8 S 0.71246(11) 0.41022(10) 0.66303(8) 0.0384(5) Uani 1 1 d . . . . .
S9 S 0.20516(10) 0.41427(10) 0.55065(8) 0.0379(5) Uani 1 1 d . . . . .
S10 S 0.34112(10) 0.71319(10) 0.58321(9) 0.0390(5) Uani 1 1 d . . . . .
S11 S 0.36120(11) 0.39974(11) 0.68637(9) 0.0434(6) Uani 1 1 d . . . . .
S12 S 0.63236(10) 0.59857(10) 0.70947(8) 0.0398(5) Uani 1 1 d . . . . .
S13 S 0.19430(10) 0.58240(10) 0.49553(9) 0.0395(5) Uani 1 1 d . . . . .
S14 S 0.69089(11) 0.70744(10) 0.56699(9) 0.0410(5) Uani 1 1 d . . . . .
S15 S 0.50286(11) 0.79322(10) 0.48488(9) 0.0421(6) Uani 1 1 d . . . . .
S16 S 0.42418(11) 0.59898(12) 0.71953(9) 0.0454(6) Uani 1 1 d . . . . .
S17 S 0.53687(11) 0.27366(11) 0.65322(10) 0.0462(6) Uani 1 1 d . . . . .
F1 F 1.0241(5) 0.8321(5) 0.3694(5) 0.162(5) Uani 1 1 d . . . . .
F2 F 1.0333(5) 0.7862(7) 0.4414(4) 0.185(6) Uani 1 1 d . . . . .
F3 F 0.9955(8) 0.7441(7) 0.3804(6) 0.206(6) Uani 1 1 d . . . . .
F4 F 0.9364(4) 0.8091(5) 0.4104(4) 0.137(4) Uani 1 1 d . . . . .
N1 N 0.5456(5) 0.4829(6) 0.8009(3) 0.077(3) Uani 1 1 d . U . . .
N2 N 0.1755(4) 0.5540(4) 0.6469(3) 0.051(2) Uani 1 1 d . . . . .
N3 N 0.1255(3) 0.4496(3) 0.4036(3) 0.0433(19) Uani 1 1 d . . . . .
N4 N 0.6509(5) 0.7989(4) 0.3933(3) 0.059(2) Uani 1 1 d . U . . .
N5 N 0.5254(4) 0.7554(4) 0.7156(3) 0.051(2) Uani 1 1 d . . . . .
N6 N 0.6942(4) 0.2046(4) 0.5790(3) 0.052(2) Uani 1 1 d . . . . .
N7 N 0.0691(7) 0.7440(6) 0.6317(6) 0.102(4) Uani 1 1 d . . . . .
N8 N 0.8029(12) 0.4804(7) 0.8813(11) 0.211(12) Uani 1 1 d . . . . .
C1 C 0.7964(6) 0.3282(6) 0.7008(6) 0.094(5) Uani 1 1 d . . . . .
H1A H 0.8286 0.3160 0.7263 0.141 Uiso 1 1 calc R U . . .
H1AB H 0.8158 0.3287 0.6689 0.141 Uiso 1 1 calc R U . . .
H1AC H 0.7604 0.3006 0.6996 0.141 Uiso 1 1 calc R U . . .
C2 C 0.8266(6) 0.4317(6) 0.7131(5) 0.082(4) Uani 1 1 d . . . . .
H2A H 0.8599 0.4202 0.7380 0.124 Uiso 1 1 calc R U . . .
H2AB H 0.8104 0.4706 0.7209 0.124 Uiso 1 1 calc R U . . .
H2AC H 0.8448 0.4326 0.6807 0.124 Uiso 1 1 calc R U . . .
C3 C 0.7379(8) 0.3898(8) 0.7606(5) 0.106(5) Uani 1 1 d . . . . .
H3A H 0.7692 0.3843 0.7884 0.159 Uiso 1 1 calc R U . . .
H3AB H 0.7060 0.3584 0.7604 0.159 Uiso 1 1 calc R U . . .
H3AC H 0.7164 0.4275 0.7638 0.159 Uiso 1 1 calc R U . . .
C4 C 0.7475(5) 0.7653(4) 0.5896(4) 0.058(3) Uani 1 1 d . . . . .
C5 C 0.8027(6) 0.7363(6) 0.6168(6) 0.102(5) Uani 1 1 d . . . . .
H5A H 0.8387 0.7637 0.6207 0.152 Uiso 1 1 calc R U . . .
H5AB H 0.8159 0.7020 0.5984 0.152 Uiso 1 1 calc R U . . .
H5AC H 0.7898 0.7241 0.6493 0.152 Uiso 1 1 calc R U . . .
C6 C 0.7686(7) 0.7991(5) 0.5462(5) 0.091(5) Uani 1 1 d . . . . .
H6A H 0.7984 0.8300 0.5576 0.136 Uiso 1 1 calc R U . . .
H6AB H 0.7310 0.8166 0.5287 0.136 Uiso 1 1 calc R U . . .
H6AC H 0.7902 0.7728 0.5240 0.136 Uiso 1 1 calc R U . . .
C7 C 0.7101(7) 0.8065(6) 0.6213(6) 0.096(5) Uani 1 1 d . . . . .
H7A H 0.7372 0.8399 0.6312 0.144 Uiso 1 1 calc R U . . .
H7AB H 0.6972 0.7857 0.6506 0.144 Uiso 1 1 calc R U . . .
H7AC H 0.6717 0.8204 0.6024 0.144 Uiso 1 1 calc R U . . .
C8 C 0.5092(5) 0.8708(4) 0.5046(4) 0.049(2) Uani 1 1 d . . . . .
C9 C 0.4501(8) 0.9004(6) 0.4881(8) 0.134(8) Uani 1 1 d . . . . .
H9A H 0.4509 0.9407 0.5004 0.202 Uiso 1 1 calc R U . . .
H9AB H 0.4133 0.8798 0.5007 0.202 Uiso 1 1 calc R U . . .
H9AC H 0.4463 0.9008 0.4521 0.202 Uiso 1 1 calc R U . . .
C10 C 0.5228(9) 0.8729(6) 0.5586(5) 0.102(5) Uani 1 1 d . . . . .
H10A H 0.5232 0.9137 0.5697 0.153 Uiso 1 1 calc R U . . .
H10B H 0.5647 0.8551 0.5669 0.153 Uiso 1 1 calc R U . . .
H10C H 0.4894 0.8514 0.5750 0.153 Uiso 1 1 calc R U . . .
C11 C 0.5660(9) 0.8968(6) 0.4795(7) 0.121(7) Uani 1 1 d . . . . .
H11A H 0.5710 0.9380 0.4888 0.182 Uiso 1 1 calc R U . . .
H11B H 0.5585 0.8938 0.4438 0.182 Uiso 1 1 calc R U . . .
H11C H 0.6051 0.8754 0.4898 0.182 Uiso 1 1 calc R U . . .
C12 C 0.2976(5) 0.7766(4) 0.6069(4) 0.052(3) Uani 1 1 d . . . . .
C13 C 0.2430(5) 0.7543(5) 0.6361(5) 0.069(3) Uani 1 1 d . . . . .
H13A H 0.2193 0.7875 0.6488 0.104 Uiso 1 1 calc R U . . .
H13B H 0.2604 0.7306 0.6637 0.104 Uiso 1 1 calc R U . . .
H13C H 0.2141 0.7304 0.6149 0.104 Uiso 1 1 calc R U . . .
C14 C 0.2724(6) 0.8127(5) 0.5628(5) 0.078(4) Uani 1 1 d . . . . .
H14A H 0.2449 0.8442 0.5740 0.116 Uiso 1 1 calc R U . . .
H14B H 0.2474 0.7875 0.5397 0.116 Uiso 1 1 calc R U . . .
H14C H 0.3086 0.8296 0.5463 0.116 Uiso 1 1 calc R U . . .
C15 C 0.3447(5) 0.8116(5) 0.6405(5) 0.072(4) Uani 1 1 d . . . . .
H15A H 0.3238 0.8475 0.6511 0.108 Uiso 1 1 calc R U . . .
H15B H 0.3826 0.8217 0.6226 0.108 Uiso 1 1 calc R U . . .
H15C H 0.3578 0.7880 0.6694 0.108 Uiso 1 1 calc R U . . .
C16 C 0.7725(5) 0.3884(5) 0.7125(4) 0.061(3) Uani 1 1 d . . . . .
C17 C 0.1175(4) 0.6249(4) 0.4874(4) 0.043(2) Uani 1 1 d . . . . .
C18 C 0.0679(4) 0.5897(5) 0.5146(4) 0.059(3) Uani 1 1 d . . . . .
H18A H 0.0269 0.6106 0.5131 0.088 Uiso 1 1 calc R U . . .
H18B H 0.0831 0.5845 0.5490 0.088 Uiso 1 1 calc R U . . .
H18C H 0.0620 0.5513 0.4989 0.088 Uiso 1 1 calc R U . . .
C19 C 0.0996(5) 0.6289(5) 0.4332(4) 0.052(3) Uani 1 1 d . . . . .
H19A H 0.0592 0.6503 0.4280 0.078 Uiso 1 1 calc R U . . .
H19B H 0.0945 0.5894 0.4195 0.078 Uiso 1 1 calc R U . . .
H19C H 0.1336 0.6494 0.4167 0.078 Uiso 1 1 calc R U . . .
C20 C 0.1269(5) 0.6839(4) 0.5112(4) 0.057(3) Uani 1 1 d . . . . .
H20A H 0.0882 0.7076 0.5048 0.085 Uiso 1 1 calc R U . . .
H20B H 0.1636 0.7036 0.4974 0.085 Uiso 1 1 calc R U . . .
H20C H 0.1351 0.6790 0.5467 0.085 Uiso 1 1 calc R U . . .
C21 C 0.1326(4) 0.3734(5) 0.5698(4) 0.049(2) Uani 1 1 d . . . . .
C22 C 0.1083(5) 0.3360(5) 0.5271(4) 0.057(3) Uani 1 1 d . . . . .
H22A H 0.0693 0.3155 0.5357 0.086 Uiso 1 1 calc R U . . .
H22B H 0.1412 0.3074 0.5194 0.086 Uiso 1 1 calc R U . . .
H22C H 0.0986 0.3608 0.4983 0.086 Uiso 1 1 calc R U . . .
C23 C 0.1499(6) 0.3394(6) 0.6147(4) 0.083(4) Uani 1 1 d . . . . .
H23A H 0.1116 0.3198 0.6259 0.124 Uiso 1 1 calc R U . . .
H23B H 0.1672 0.3657 0.6405 0.124 Uiso 1 1 calc R U . . .
H23C H 0.1823 0.3102 0.6075 0.124 Uiso 1 1 calc R U . . .
C24 C 0.0831(5) 0.4201(6) 0.5796(5) 0.078(4) Uani 1 1 d . . . . .
H24A H 0.0453 0.4018 0.5929 0.117 Uiso 1 1 calc R U . . .
H24B H 0.0703 0.4402 0.5488 0.117 Uiso 1 1 calc R U . . .
H24C H 0.1016 0.4484 0.6033 0.117 Uiso 1 1 calc R U . . .
C25 C 0.3249(5) 0.3647(5) 0.7394(4) 0.059(3) Uani 1 1 d . . . . .
C26 C 0.3100(7) 0.3011(6) 0.7256(5) 0.087(4) Uani 1 1 d . . . . .
H26A H 0.2912 0.2814 0.7532 0.131 Uiso 1 1 calc R U . . .
H26B H 0.3497 0.2812 0.7177 0.131 Uiso 1 1 calc R U . . .
H26C H 0.2795 0.3001 0.6968 0.131 Uiso 1 1 calc R U . . .
C27 C 0.3745(6) 0.3691(8) 0.7824(4) 0.098(5) Uani 1 1 d . . . . .
H27A H 0.3544 0.3589 0.8129 0.147 Uiso 1 1 calc R U . . .
H27B H 0.3909 0.4092 0.7847 0.147 Uiso 1 1 calc R U . . .
H27C H 0.4099 0.3422 0.7772 0.147 Uiso 1 1 calc R U . . .
C28 C 0.2641(6) 0.3973(7) 0.7498(5) 0.090(5) Uani 1 1 d . . . . .
H28A H 0.2421 0.3770 0.7757 0.135 Uiso 1 1 calc R U . . .
H28B H 0.2358 0.3988 0.7199 0.135 Uiso 1 1 calc R U . . .
H28C H 0.2749 0.4371 0.7606 0.135 Uiso 1 1 calc R U . . .
C29 C 0.3694(5) 0.6178(5) 0.7692(4) 0.056(3) Uani 1 1 d . . . . .
C30 C 0.3919(8) 0.5843(8) 0.8140(5) 0.106(6) Uani 1 1 d . . . . .
H30A H 0.3590 0.5857 0.8382 0.158 Uiso 1 1 calc R U . . .
H30B H 0.4317 0.6016 0.8281 0.158 Uiso 1 1 calc R U . . .
H30C H 0.3998 0.5436 0.8050 0.158 Uiso 1 1 calc R U . . .
C31 C 0.3719(7) 0.6820(6) 0.7780(5) 0.091(4) Uani 1 1 d . . . . .
H31A H 0.3394 0.6928 0.8010 0.136 Uiso 1 1 calc R U . . .
H31B H 0.3635 0.7027 0.7468 0.136 Uiso 1 1 calc R U . . .
H31C H 0.4145 0.6927 0.7921 0.136 Uiso 1 1 calc R U . . .
C32 C 0.3027(6) 0.6006(7) 0.7519(5) 0.099(5) Uani 1 1 d . . . . .
H32A H 0.2725 0.6132 0.7761 0.148 Uiso 1 1 calc R U . . .
H32B H 0.3005 0.5581 0.7482 0.148 Uiso 1 1 calc R U . . .
H32C H 0.2916 0.6193 0.7202 0.148 Uiso 1 1 calc R U . . .
C33 C 0.5514(5) 0.2275(6) 0.7089(5) 0.075(4) Uani 1 1 d . . . . .
C34 C 0.4912(6) 0.2002(6) 0.7214(5) 0.076(4) Uani 1 1 d . . . . .
H34A H 0.4983 0.1772 0.7516 0.115 Uiso 1 1 calc R U . . .
H34B H 0.4757 0.1746 0.6945 0.115 Uiso 1 1 calc R U . . .
H34C H 0.4591 0.2306 0.7266 0.115 Uiso 1 1 calc R U . . .
C35 C 0.6090(12) 0.1979(17) 0.7072(14) 0.14(2) Uani 0.73(5) 1 d . . P A 1
H35A H 0.6176 0.1766 0.7381 0.204 Uiso 0.73(5) 1 calc R U P A 1
H35B H 0.6436 0.2259 0.7026 0.204 Uiso 0.73(5) 1 calc R U P A 1
H35C H 0.6065 0.1703 0.6797 0.204 Uiso 0.73(5) 1 calc R U P A 1
C35A C 0.583(2) 0.1651(17) 0.6806(15) 0.043(13) Uiso 0.27(5) 1 d . . P A 2
H35Z H 0.5962 0.1363 0.7059 0.065 Uiso 0.27(5) 1 calc R U P A 2
H35D H 0.6210 0.1765 0.6628 0.065 Uiso 0.27(5) 1 calc R U P A 2
H35E H 0.5509 0.1481 0.6576 0.065 Uiso 0.27(5) 1 calc R U P A 2
C36 C 0.5548(15) 0.2779(12) 0.7577(7) 0.076(11) Uani 0.58(4) 1 d . . P A 1
H36A H 0.5515 0.2570 0.7889 0.114 Uiso 0.58(4) 1 calc R U P A 1
H36B H 0.5191 0.3056 0.7533 0.114 Uiso 0.58(4) 1 calc R U P A 1
H36C H 0.5956 0.2991 0.7582 0.114 Uiso 0.58(4) 1 calc R U P A 1
C36A C 0.592(2) 0.2509(17) 0.7428(14) 0.080(12) Uiso 0.42(4) 1 d . . P A 2
H36D H 0.5815 0.2923 0.7470 0.121 Uiso 0.42(4) 1 calc R U P A 2
H36E H 0.6360 0.2475 0.7322 0.121 Uiso 0.42(4) 1 calc R U P A 2
H36F H 0.5885 0.2304 0.7740 0.121 Uiso 0.42(4) 1 calc R U P A 2
C37 C 0.6884(4) 0.6214(4) 0.7603(3) 0.051(3) Uani 1 1 d D . . . .
C38 C 0.6498(13) 0.6615(9) 0.7934(10) 0.052(9) Uani 0.38(2) 1 d D . P B 1
H38A H 0.6777 0.6752 0.8211 0.078 Uiso 0.38(2) 1 calc R U P B 1
H38B H 0.6137 0.6396 0.8057 0.078 Uiso 0.38(2) 1 calc R U P B 1
H38C H 0.6335 0.6951 0.7742 0.078 Uiso 0.38(2) 1 calc R U P B 1
C39 C 0.7225(14) 0.5755(11) 0.7881(11) 0.071(10) Uiso 0.38(2) 1 d D . P B 1
H39A H 0.7549 0.5932 0.8110 0.107 Uiso 0.38(2) 1 calc R U P B 1
H39B H 0.7436 0.5495 0.7654 0.107 Uiso 0.38(2) 1 calc R U P B 1
H39C H 0.6920 0.5531 0.8066 0.107 Uiso 0.38(2) 1 calc R U P B 1
C40 C 0.7381(10) 0.6640(10) 0.7366(9) 0.050(8) Uiso 0.38(2) 1 d D . P B 1
H40A H 0.7708 0.6760 0.7617 0.075 Uiso 0.38(2) 1 calc R U P B 1
H40B H 0.7154 0.6986 0.7234 0.075 Uiso 0.38(2) 1 calc R U P B 1
H40C H 0.7586 0.6437 0.7099 0.075 Uiso 0.38(2) 1 calc R U P B 1
C38A C 0.7551(7) 0.6037(10) 0.7468(8) 0.100(11) Uani 0.62(2) 1 d D . P B 2
H38D H 0.7833 0.6009 0.7767 0.150 Uiso 0.62(2) 1 calc R U P B 2
H38E H 0.7721 0.6331 0.7248 0.150 Uiso 0.62(2) 1 calc R U P B 2
H38F H 0.7531 0.5658 0.7302 0.150 Uiso 0.62(2) 1 calc R U P B 2
C39A C 0.6808(13) 0.6819(7) 0.7740(9) 0.106(12) Uani 0.62(2) 1 d D . P B 2
H39D H 0.7136 0.6923 0.7997 0.159 Uiso 0.62(2) 1 calc R U P B 2
H39E H 0.6381 0.6876 0.7865 0.159 Uiso 0.62(2) 1 calc R U P B 2
H39F H 0.6854 0.7069 0.7452 0.159 Uiso 0.62(2) 1 calc R U P B 2
C40A C 0.6728(11) 0.5804(10) 0.8055(7) 0.107(11) Uani 0.62(2) 1 d D . P B 2
H40D H 0.7051 0.5865 0.8325 0.161 Uiso 0.62(2) 1 calc R U P B 2
H40E H 0.6735 0.5394 0.7951 0.161 Uiso 0.62(2) 1 calc R U P B 2
H40F H 0.6302 0.5900 0.8166 0.161 Uiso 0.62(2) 1 calc R U P B 2
C41 C 0.5523(9) 0.4286(8) 0.8002(6) 0.115(6) Uani 1 1 d . U . . .
H41 H 0.5510 0.4109 0.7686 0.138 Uiso 1 1 calc R U . . .
C42 C 0.5612(14) 0.3919(11) 0.8392(8) 0.193(13) Uani 1 1 d . U . . .
H42 H 0.5683 0.3515 0.8339 0.231 Uiso 1 1 calc R U . . .
C43 C 0.5600(13) 0.4100(14) 0.8793(10) 0.187(12) Uani 1 1 d . U . . .
H43 H 0.5630 0.3837 0.9063 0.224 Uiso 1 1 calc R U . . .
C44 C 0.5539(12) 0.4737(15) 0.8885(7) 0.180(10) Uani 1 1 d . U . . .
H44 H 0.5563 0.4898 0.9207 0.216 Uiso 1 1 calc R U . . .
C45 C 0.5441(8) 0.5092(10) 0.8452(6) 0.131(6) Uani 1 1 d . U . . .
H45 H 0.5369 0.5501 0.8476 0.157 Uiso 1 1 calc R U . . .
C46 C 0.1708(5) 0.5164(6) 0.6830(5) 0.068(3) Uani 1 1 d . . . . .
H46 H 0.1866 0.4779 0.6786 0.081 Uiso 1 1 calc R U . . .
C47 C 0.1442(6) 0.5298(7) 0.7269(5) 0.080(4) Uani 1 1 d . . . . .
H47 H 0.1395 0.5011 0.7516 0.096 Uiso 1 1 calc R U . . .
C48 C 0.1248(6) 0.5863(8) 0.7334(5) 0.080(4) Uani 1 1 d . . . . .
H48 H 0.1069 0.5972 0.7633 0.096 Uiso 1 1 calc R U . . .
C49 C 0.1307(6) 0.6261(7) 0.6984(5) 0.081(4) Uani 1 1 d . . . . .
H49 H 0.1183 0.6655 0.7029 0.097 Uiso 1 1 calc R U . . .
C50 C 0.1556(5) 0.6077(6) 0.6553(4) 0.066(3) Uani 1 1 d . . . . .
H50 H 0.1586 0.6356 0.6298 0.079 Uiso 1 1 calc R U . . .
C51 C 0.1460(5) 0.4362(5) 0.3602(4) 0.064(3) Uani 1 1 d . . . . .
H51 H 0.1905 0.4288 0.3579 0.077 Uiso 1 1 calc R U . . .
C52 C 0.1072(6) 0.4324(7) 0.3181(5) 0.084(4) Uani 1 1 d . . . . .
H52 H 0.1244 0.4221 0.2877 0.101 Uiso 1 1 calc R U . . .
C53 C 0.0444(5) 0.4434(5) 0.3206(4) 0.063(3) Uani 1 1 d . . . . .
H53 H 0.0167 0.4425 0.2917 0.075 Uiso 1 1 calc R U . . .
C54 C 0.0210(5) 0.4559(6) 0.3642(5) 0.073(4) Uani 1 1 d . . . . .
H54 H -0.0236 0.4626 0.3667 0.088 Uiso 1 1 calc R U . . .
C55 C 0.0628(4) 0.4588(5) 0.4058(4) 0.056(3) Uani 1 1 d . . . . .
H55 H 0.0460 0.4677 0.4366 0.067 Uiso 1 1 calc R U . . .
C56 C 0.6491(8) 0.8534(5) 0.3773(5) 0.091(4) Uani 1 1 d . U . . .
H56 H 0.6092 0.8689 0.3649 0.109 Uiso 1 1 calc R U . . .
C57 C 0.7032(11) 0.8889(7) 0.3779(6) 0.118(6) Uani 1 1 d . U . . .
H57 H 0.7009 0.9274 0.3649 0.141 Uiso 1 1 calc R U . . .
C58 C 0.7606(11) 0.8665(10) 0.3980(7) 0.131(7) Uani 1 1 d . U . . .
H58 H 0.7976 0.8908 0.4013 0.158 Uiso 1 1 calc R U . . .
C59 C 0.7640(7) 0.8125(9) 0.4125(7) 0.117(6) Uani 1 1 d . U . . .
H59 H 0.8037 0.7957 0.4239 0.140 Uiso 1 1 calc R U . . .
C60 C 0.7083(7) 0.7807(7) 0.4106(5) 0.089(4) Uani 1 1 d . U . . .
H60 H 0.7109 0.7419 0.4230 0.107 Uiso 1 1 calc R U . . .
C61 C 0.5190(5) 0.7691(5) 0.7622(4) 0.060(3) Uani 1 1 d . . . . .
H61 H 0.5198 0.7388 0.7861 0.072 Uiso 1 1 calc R U . . .
C62 C 0.5112(6) 0.8271(7) 0.7773(6) 0.084(4) Uani 1 1 d . . . . .
H62 H 0.5058 0.8369 0.8107 0.101 Uiso 1 1 calc R U . . .
C63 C 0.5117(6) 0.8684(6) 0.7419(7) 0.091(5) Uani 1 1 d . . . . .
H63 H 0.5072 0.9082 0.7509 0.109 Uiso 1 1 calc R U . . .
C64 C 0.5185(7) 0.8549(5) 0.6937(6) 0.081(4) Uani 1 1 d . . . . .
H64 H 0.5181 0.8844 0.6691 0.098 Uiso 1 1 calc R U . . .
C65 C 0.5258(6) 0.7980(6) 0.6824(5) 0.070(3) Uani 1 1 d . . . . .
H65 H 0.5314 0.7878 0.6491 0.084 Uiso 1 1 calc R U . . .
C66 C 0.7050(6) 0.1485(5) 0.5733(5) 0.077(4) Uani 1 1 d . U . . .
H66 H 0.6690 0.1230 0.5703 0.093 Uiso 1 1 calc R U . . .
C67 C 0.7647(6) 0.1246(5) 0.5714(6) 0.086(4) Uani 1 1 d . U . . .
H67 H 0.7698 0.0837 0.5672 0.103 Uiso 1 1 calc R U . . .
C68 C 0.8163(6) 0.1598(6) 0.5754(5) 0.071(3) Uani 1 1 d . U . . .
H68 H 0.8583 0.1442 0.5734 0.086 Uiso 1 1 calc R U . . .
C69 C 0.8078(5) 0.2165(5) 0.5824(5) 0.068(3) Uani 1 1 d . U . . .
H69 H 0.8436 0.2421 0.5860 0.082 Uiso 1 1 calc R U . . .
C70 C 0.7465(5) 0.2376(5) 0.5841(5) 0.068(3) Uani 1 1 d . U . . .
H70 H 0.7411 0.2783 0.5894 0.082 Uiso 1 1 calc R U . . .
C71 C 0.0699(8) 0.7883(9) 0.6032(7) 0.113(6) Uani 1 1 d . . . . .
H71 H 0.1040 0.8157 0.6070 0.136 Uiso 1 1 calc R U . . .
C72 C 0.0218(13) 0.7969(10) 0.5666(8) 0.178(13) Uani 1 1 d . . . . .
H72 H 0.0224 0.8295 0.5450 0.213 Uiso 1 1 calc R U . . .
C73 C -0.0242(8) 0.7582(9) 0.5631(8) 0.117(7) Uani 1 1 d . . . . .
H73 H -0.0587 0.7635 0.5392 0.141 Uiso 1 1 calc R U . . .
C74 C -0.0237(11) 0.7085(12) 0.5941(10) 0.146(8) Uani 1 1 d . . . . .
H74 H -0.0516 0.6760 0.5895 0.175 Uiso 1 1 calc R U . . .
C75 C 0.0159(9) 0.7131(9) 0.6265(8) 0.126(7) Uani 1 1 d . . . . .
H75 H 0.0080 0.6897 0.6543 0.151 Uiso 1 1 calc R U . . .
C76 C 0.7358(13) 0.4623(6) 0.8924(12) 0.160(9) Uani 1 1 d . U . . .
H76 H 0.7062 0.4516 0.8661 0.192 Uiso 1 1 calc R U . . .
C77 C 0.7161(11) 0.4608(7) 0.9414(11) 0.148(8) Uani 1 1 d . U . . .
H77 H 0.6733 0.4498 0.9473 0.177 Uiso 1 1 calc R U . . .
C78 C 0.7594(15) 0.4757(10) 0.9823(12) 0.213(12) Uani 1 1 d . U . . .
H78 H 0.7468 0.4725 1.0152 0.256 Uiso 1 1 calc R U . . .
C79 C 0.8190(15) 0.4944(10) 0.9721(15) 0.188(14) Uani 1 1 d . U . . .
H79 H 0.8474 0.5075 0.9983 0.225 Uiso 1 1 calc R U . . .
C80 C 0.8403(15) 0.4950(11) 0.9238(14) 0.193(13) Uani 1 1 d . U . . .
H80 H 0.8835 0.5062 0.9198 0.232 Uiso 1 1 calc R U . . .
B1 B 0.9975(9) 0.7974(9) 0.4024(7) 0.088(5) Uani 1 1 d . . . . .
B2 B 0.4755(16) 1.0112(14) 0.6766(19) 0.39(13) Uiso 0.395(15) 1 d D . P C 1
F5 F 0.4607(12) 1.0710(10) 0.6712(13) 0.151(12) Uiso 0.395(15) 1 d D U P C 1
F6 F 0.5372(17) 1.0049(15) 0.7030(14) 0.195(16) Uiso 0.395(15) 1 d D U P C 1
F7 F 0.476(2) 1.058(2) 0.642(2) 0.29(2) Uiso 0.395(15) 1 d D U P C 1
F8 F 0.4183(17) 0.9765(13) 0.6704(15) 0.212(18) Uiso 0.395(15) 1 d D . P C 1
B2A B 0.5366(15) 1.0303(13) 0.6666(10) 0.34(6) Uiso 0.605(15) 1 d D . P C 2
F5A F 0.548(2) 1.0855(12) 0.6461(13) 0.33(2) Uiso 0.605(15) 1 d D U P C 2
F6A F 0.5122(9) 0.9909(8) 0.6318(7) 0.141(7) Uiso 0.605(15) 1 d D U P C 2
F7A F 0.6008(13) 1.030(2) 0.6825(15) 0.42(3) Uiso 0.605(15) 1 d D U P C 2
F8A F 0.4939(15) 1.0275(14) 0.7044(12) 0.221(12) Uiso 0.605(15) 1 d D U P C 2
O1W O 0.9066(15) 0.8731(14) 0.4932(11) 0.341(15) Uiso 1 1 d . . . . .
C101 C 0.098(2) 0.955(3) 0.5269(11) 0.43(4) Uani 1 1 d D . . . .
O101 O 0.1235(14) 0.979(2) 0.5737(11) 0.44(3) Uani 1 1 d D . . . .
C102 C 0.702(2) 0.5355(14) 1.095(2) 0.17(3) Uani 0.437(18) 1 d D . P D 1
O102 O 0.7545(16) 0.5379(14) 1.1324(12) 0.151(13) Uiso 0.437(18) 1 d D . P D 1
C103 C 0.865(5) 0.523(4) 1.1254(18) 0.40(6) Uiso 0.563(18) 1 d D . P D 2
O103 O 0.8426(14) 0.5328(9) 1.0748(9) 0.148(12) Uani 0.563(18) 1 d D . P D 2

loop_
_atom_site_aniso_label
_atom_site_aniso_U_11
_atom_site_aniso_U_22
_atom_site_aniso_U_33
_atom_site_aniso_U_23
_atom_site_aniso_U_13
_atom_site_aniso_U_12
Ag1 0.0237(3) 0.0351(3) 0.0276(3) -0.0044(3) 0.0009(2) -0.0008(3)
Ag2 0.0402(4) 0.0472(4) 0.0585(5) -0.0048(4) 0.0112(3) 0.0023(3)
Ag3 0.0475(4) 0.0485(4) 0.0467(5) -0.0114(3) -0.0067(3) 0.0083(3)
Ag4 0.0453(4) 0.0571(5) 0.0472(5) -0.0050(4) 0.0018(3) -0.0112(3)
Ag5 0.0516(5) 0.0490(4) 0.0498(5) 0.0104(4) 0.0010(4) -0.0100(3)
Ag6 0.0311(4) 0.0584(5) 0.0680(5) -0.0173(4) -0.0005(3) -0.0030(3)
Ag7 0.0479(4) 0.0422(4) 0.0667(5) -0.0030(4) -0.0020(4) 0.0051(3)
Ag8 0.0494(4) 0.0473(4) 0.0632(5) 0.0131(4) 0.0053(4) -0.0103(3)
Ag9 0.0493(4) 0.0444(4) 0.0612(5) -0.0023(4) 0.0148(4) -0.0066(3)
Ag10 0.0321(4) 0.0799(6) 0.0475(5) 0.0079(4) -0.0028(3) -0.0054(4)
Ag11 0.0543(5) 0.0587(5) 0.0438(5) -0.0010(4) 0.0038(4) 0.0072(4)
Ag12 0.0525(5) 0.0516(5) 0.0508(5) 0.0100(4) 0.0049(4) 0.0049(4)
Ag13 0.0500(5) 0.0437(4) 0.0768(6) 0.0060(4) -0.0020(4) 0.0064(4)
Ag14 0.0653(5) 0.0597(5) 0.0477(5) -0.0043(4) 0.0037(4) -0.0029(4)
Ag15 0.0632(5) 0.0533(5) 0.0615(6) -0.0214(4) -0.0065(4) 0.0065(4)
Ag16 0.0337(4) 0.1029(7) 0.0523(5) -0.0169(5) 0.0090(3) 0.0036(4)
Ag17 0.0673(6) 0.0819(6) 0.0390(5) 0.0105(4) -0.0039(4) -0.0003(5)
Ag18 0.0236(3) 0.0295(3) 0.0376(4) 0.0031(3) 0.0029(3) -0.0010(2)
Ag19 0.0313(3) 0.0296(3) 0.0300(3) 0.0002(3) 0.0006(3) -0.0006(3)
Ag20 0.0278(3) 0.0327(3) 0.0325(4) 0.0002(3) 0.0016(3) -0.0005(3)
Ag21 0.0279(3) 0.0312(3) 0.0348(4) -0.0005(3) 0.0020(3) 0.0010(3)
Ag22 0.0287(3) 0.0305(3) 0.0326(4) -0.0002(3) 0.0014(3) -0.0019(3)
Ag23 0.0271(3) 0.0336(3) 0.0330(4) -0.0006(3) 0.0014(3) -0.0011(3)
Ag24 0.0336(4) 0.0536(4) 0.0481(5) -0.0001(4) -0.0038(3) -0.0041(3)
Ag25 0.0393(4) 0.0490(4) 0.0513(5) 0.0008(3) 0.0097(3) 0.0036(3)
S1 0.0134(12) 0.0181(12) 0.0215(14) -0.0001(10) -0.0001(10) -0.0004(10)
S2 0.0250(10) 0.0277(11) 0.0346(12) 0.0001(9) 0.0015(8) 0.0019(8)
S3 0.0253(10) 0.0283(11) 0.0380(12) -0.0043(9) 0.0013(9) -0.0002(8)
S4 0.0222(10) 0.0318(11) 0.0283(11) -0.0024(9) -0.0009(8) -0.0008(8)
S5 0.0268(10) 0.0363(11) 0.0275(11) -0.0019(9) 0.0039(8) -0.0006(8)
S6 0.0248(10) 0.0322(11) 0.0337(12) 0.0006(9) 0.0027(8) -0.0035(8)
S7 0.0297(11) 0.0379(12) 0.0295(12) 0.0053(9) 0.0002(9) -0.0015(9)
S8 0.0381(12) 0.0389(12) 0.0375(13) 0.0032(10) -0.0058(10) 0.0037(10)
S9 0.0247(11) 0.0508(14) 0.0385(13) 0.0010(10) 0.0045(9) -0.0078(9)
S10 0.0329(12) 0.0396(13) 0.0448(14) -0.0116(10) 0.0044(10) 0.0045(9)
S11 0.0364(12) 0.0610(15) 0.0333(13) 0.0113(11) 0.0054(10) -0.0075(11)
S12 0.0339(12) 0.0489(14) 0.0358(13) -0.0101(10) -0.0058(10) 0.0005(10)
S13 0.0253(11) 0.0447(13) 0.0481(14) -0.0085(11) -0.0003(10) 0.0063(9)
S14 0.0365(12) 0.0333(12) 0.0536(15) -0.0097(11) 0.0047(10) -0.0078(9)
S15 0.0413(13) 0.0284(12) 0.0567(16) -0.0019(10) 0.0033(11) -0.0041(9)
S16 0.0366(13) 0.0608(16) 0.0396(14) -0.0061(12) 0.0095(10) 0.0016(11)
S17 0.0427(13) 0.0436(14) 0.0519(15) 0.0234(12) -0.0015(11) -0.0016(11)
F1 0.098(7) 0.153(10) 0.233(14) 0.095(10) 0.006(8) -0.016(7)
F2 0.092(7) 0.329(19) 0.131(10) 0.065(11) -0.013(7) 0.031(9)
F3 0.220(16) 0.186(14) 0.217(16) -0.051(12) 0.064(12) -0.032(11)
F4 0.071(6) 0.160(9) 0.179(11) 0.022(8) 0.004(6) 0.016(6)
N1 0.060(6) 0.132(9) 0.039(5) 0.040(6) 0.005(4) 0.004(6)
N2 0.033(4) 0.067(6) 0.052(6) -0.019(5) 0.007(4) -0.001(4)
N3 0.031(4) 0.049(5) 0.050(5) 0.000(4) -0.005(4) -0.009(3)
N4 0.068(6) 0.057(6) 0.052(6) 0.003(4) 0.015(5) -0.022(5)
N5 0.046(5) 0.051(5) 0.056(6) -0.019(5) -0.004(4) 0.005(4)
N6 0.047(5) 0.048(5) 0.059(6) 0.007(4) -0.013(4) 0.006(4)
N7 0.097(10) 0.093(10) 0.115(11) 0.011(8) -0.023(8) -0.004(8)
N8 0.17(2) 0.089(12) 0.37(4) -0.026(17) -0.06(2) -0.002(12)
C1 0.077(9) 0.073(9) 0.127(13) 0.024(8) -0.045(9) 0.022(7)
C2 0.070(8) 0.074(8) 0.097(10) 0.000(7) -0.049(7) 0.000(7)
C3 0.116(12) 0.143(15) 0.055(9) 0.034(9) -0.022(8) 0.011(11)
C4 0.048(6) 0.044(6) 0.080(8) -0.016(6) -0.001(6) -0.019(5)
C5 0.059(8) 0.094(11) 0.146(14) 0.003(10) -0.040(9) -0.041(8)
C6 0.103(11) 0.056(8) 0.115(12) -0.023(8) 0.024(9) -0.038(7)
C7 0.105(11) 0.081(10) 0.104(12) -0.045(9) 0.012(9) -0.045(8)
C8 0.053(6) 0.036(5) 0.059(7) -0.002(5) 0.001(5) 0.002(4)
C9 0.127(14) 0.041(8) 0.23(2) -0.030(10) -0.062(14) 0.029(8)
C10 0.181(17) 0.056(8) 0.068(9) -0.018(7) -0.014(10) -0.013(9)
C11 0.167(17) 0.063(9) 0.140(15) -0.019(9) 0.062(13) -0.057(10)
C12 0.047(6) 0.050(6) 0.061(7) -0.022(5) 0.009(5) 0.013(5)
C13 0.048(6) 0.079(8) 0.081(9) -0.030(7) 0.011(6) 0.012(6)
C14 0.082(9) 0.057(7) 0.091(10) -0.020(7) -0.012(7) 0.034(6)
C15 0.063(7) 0.054(7) 0.098(10) -0.046(7) 0.010(7) 0.009(6)
C16 0.065(7) 0.056(7) 0.060(7) 0.016(6) -0.020(6) 0.015(6)
C17 0.026(5) 0.055(6) 0.048(6) -0.002(5) 0.004(4) 0.006(4)
C18 0.027(5) 0.082(8) 0.067(7) 0.007(6) 0.008(5) 0.006(5)
C19 0.039(5) 0.053(6) 0.062(7) 0.010(5) -0.011(5) 0.005(5)
C20 0.047(6) 0.049(6) 0.074(8) -0.013(5) -0.004(5) 0.020(5)
C21 0.034(5) 0.067(7) 0.046(6) 0.000(5) 0.005(4) -0.010(5)
C22 0.035(5) 0.069(7) 0.067(7) -0.006(6) 0.004(5) -0.021(5)
C23 0.068(8) 0.120(11) 0.060(8) 0.038(8) 0.004(6) -0.035(8)
C24 0.025(5) 0.106(10) 0.105(10) -0.040(8) 0.024(6) -0.020(6)
C25 0.053(6) 0.089(9) 0.034(6) 0.023(6) 0.009(5) -0.014(6)
C26 0.090(10) 0.097(11) 0.078(10) 0.027(8) 0.025(8) -0.029(8)
C27 0.073(9) 0.174(15) 0.046(7) 0.052(9) 0.000(6) -0.046(9)
C28 0.074(9) 0.141(13) 0.059(8) 0.023(8) 0.034(7) 0.002(9)
C29 0.038(6) 0.085(8) 0.044(6) -0.019(6) 0.012(5) 0.001(5)
C30 0.120(12) 0.155(15) 0.044(8) 0.019(9) 0.027(8) 0.054(11)
C31 0.099(11) 0.104(11) 0.073(9) -0.030(8) 0.038(8) 0.008(8)
C32 0.053(8) 0.152(15) 0.092(11) -0.037(10) 0.017(7) -0.010(8)
C33 0.045(6) 0.088(9) 0.091(10) 0.053(8) -0.010(6) -0.014(6)
C34 0.078(9) 0.079(9) 0.074(9) 0.035(7) 0.019(7) 0.008(7)
C35 0.077(16) 0.16(4) 0.17(4) 0.13(3) 0.029(19) 0.058(19)
C36 0.11(2) 0.084(18) 0.032(12) 0.027(11) -0.003(12) -0.025(15)
C37 0.035(5) 0.070(7) 0.046(6) -0.018(5) -0.010(4) -0.002(5)
C38 0.08(2) 0.020(15) 0.06(2) -0.017(14) -0.023(15) -0.011(13)
C38A 0.057(13) 0.14(2) 0.101(19) -0.063(17) -0.055(12) 0.021(13)
C39A 0.17(3) 0.049(14) 0.09(2) -0.013(13) -0.07(2) 0.011(16)
C40A 0.11(2) 0.14(2) 0.064(16) 0.037(16) -0.050(15) -0.032(17)
C41 0.152(16) 0.114(11) 0.074(10) 0.041(9) -0.035(10) -0.039(11)
C42 0.28(3) 0.168(16) 0.119(16) 0.098(14) -0.109(19) -0.097(18)
C43 0.16(2) 0.27(2) 0.132(15) 0.148(19) -0.013(17) -0.08(2)
C44 0.153(19) 0.34(3) 0.050(9) 0.035(15) 0.013(11) 0.02(3)
C45 0.115(13) 0.219(17) 0.058(9) 0.009(10) 0.002(9) 0.066(14)
C46 0.061(7) 0.075(8) 0.067(8) -0.003(7) 0.004(6) 0.005(6)
C47 0.067(8) 0.114(12) 0.060(9) 0.012(8) 0.006(6) -0.002(8)
C48 0.049(7) 0.134(14) 0.058(9) -0.041(9) 0.009(6) 0.005(8)
C49 0.071(9) 0.096(10) 0.076(10) -0.031(9) 0.006(7) 0.015(7)
C50 0.057(7) 0.080(9) 0.061(8) -0.011(6) 0.006(6) -0.001(6)
C51 0.037(6) 0.098(9) 0.060(8) -0.033(7) 0.018(5) -0.011(6)
C52 0.058(8) 0.137(13) 0.057(8) -0.033(8) 0.004(6) -0.038(8)
C53 0.051(7) 0.074(8) 0.061(8) 0.003(6) -0.010(6) -0.019(6)
C54 0.038(6) 0.105(10) 0.077(9) -0.017(7) -0.006(6) 0.015(6)
C55 0.031(5) 0.080(8) 0.058(7) -0.011(6) 0.004(5) -0.010(5)
C56 0.137(11) 0.052(7) 0.088(10) 0.001(6) 0.055(9) -0.030(7)
C57 0.207(17) 0.071(10) 0.081(12) -0.007(8) 0.068(12) -0.073(11)
C58 0.160(14) 0.157(16) 0.082(13) -0.037(11) 0.049(11) -0.110(14)
C59 0.072(9) 0.157(15) 0.124(14) -0.015(12) 0.031(9) -0.062(10)
C60 0.079(9) 0.102(10) 0.088(10) 0.005(8) 0.016(7) -0.043(7)
C61 0.064(7) 0.062(7) 0.056(7) -0.015(6) 0.011(5) -0.009(6)
C62 0.078(9) 0.087(10) 0.089(11) -0.037(9) 0.014(8) 0.000(8)
C63 0.075(9) 0.053(8) 0.143(16) -0.041(10) -0.009(9) 0.006(7)
C64 0.102(11) 0.044(7) 0.097(11) -0.007(7) -0.013(8) 0.006(7)
C65 0.077(8) 0.071(9) 0.060(8) -0.004(7) -0.007(6) 0.001(6)
C66 0.070(7) 0.035(6) 0.123(12) -0.010(6) -0.039(7) 0.001(5)
C67 0.077(8) 0.048(7) 0.128(13) -0.025(7) -0.034(8) 0.023(6)
C68 0.065(7) 0.074(8) 0.073(8) 0.012(7) -0.012(6) 0.020(6)
C69 0.043(6) 0.062(7) 0.097(10) 0.013(7) -0.011(6) -0.005(5)
C70 0.061(7) 0.038(6) 0.104(10) 0.004(6) -0.013(7) 0.006(5)
C71 0.084(11) 0.145(17) 0.107(14) -0.057(13) -0.025(10) 0.016(11)
C72 0.22(3) 0.146(19) 0.148(19) -0.090(16) -0.114(19) 0.12(2)
C73 0.072(10) 0.112(15) 0.162(19) -0.061(14) -0.047(11) 0.024(10)
C74 0.117(17) 0.15(2) 0.17(2) -0.057(18) 0.005(16) -0.027(15)
C75 0.086(12) 0.169(19) 0.121(16) -0.030(14) -0.002(11) -0.053(13)
C76 0.15(2) 0.075(13) 0.25(2) -0.028(17) 0.00(2) -0.008(13)
C77 0.120(16) 0.068(11) 0.25(3) 0.028(16) -0.020(15) 0.001(10)
C78 0.23(3) 0.122(19) 0.28(3) 0.094(19) -0.11(2) -0.037(19)
C79 0.15(2) 0.068(13) 0.33(4) 0.01(2) -0.12(2) 0.014(13)
C80 0.13(2) 0.104(17) 0.33(4) -0.06(3) -0.09(2) 0.043(14)
B1 0.080(12) 0.104(14) 0.077(12) -0.004(10) -0.025(9) 0.013(10)
C101 0.43(7) 0.67(10) 0.21(4) 0.03(5) 0.23(5) -0.15(7)
O101 0.25(3) 0.85(8) 0.23(3) -0.22(4) 0.07(2) -0.17(4)
C102 0.16(4) 0.041(19) 0.31(7) 0.03(3) -0.11(5) -0.03(2)
O103 0.25(3) 0.085(14) 0.120(19) -0.021(13) 0.085(19) -0.001(16)

loop_
_atom_type_symbol
_atom_type_description
_atom_type_scat_dispersion_real
_atom_type_scat_dispersion_imag
_atom_type_scat_source
C C 0.0033 0.0016 'International Tables Vol C Tables 4.2.6.8 and 6.1.1.4'
H H 0.0000 0.0000 'International Tables Vol C Tables 4.2.6.8 and 6.1.1.4'
N N 0.0061 0.0033 'International Tables Vol C Tables 4.2.6.8 and 6.1.1.4'
O O 0.0106 0.0060 'International Tables Vol C Tables 4.2.6.8 and 6.1.1.4'
S S 0.1246 0.1234 'International Tables Vol C Tables 4.2.6.8 and 6.1.1.4'
Ag Ag -0.8971 1.1015 'International Tables Vol C Tables 4.2.6.8 and 6.1.1.4'
B B 0.0013 0.0007 'International Tables Vol C Tables 4.2.6.8 and 6.1.1.4'
F F 0.0171 0.0103 'International Tables Vol C Tables 4.2.6.8 and 6.1.1.4'

loop_
_geom_angle_atom_site_label_1
_geom_angle_atom_site_label_2
_geom_angle_atom_site_label_3
_geom_angle
_geom_angle_site_symmetry_1
_geom_angle_site_symmetry_3
_geom_angle_publ_flag
S5 Ag1 S4 177.57(7) . . ?
S5 Ag1 Ag21 125.36(5) . . ?
S4 Ag1 Ag21 56.69(5) . . ?
S5 Ag1 Ag22 124.94(5) . 3_666 ?
S4 Ag1 Ag22 56.48(5) . 3_666 ?
Ag21 Ag1 Ag22 69.09(2) . 3_666 ?
S5 Ag1 Ag23 55.52(5) . . ?
S4 Ag1 Ag23 125.82(5) . . ?
Ag21 Ag1 Ag23 108.45(2) . . ?
Ag22 Ag1 Ag23 69.44(2) 3_666 . ?
S5 Ag1 Ag16 54.20(5) . . ?
S4 Ag1 Ag16 123.39(5) . . ?
Ag21 Ag1 Ag16 146.54(3) . . ?
Ag22 Ag1 Ag16 142.55(3) 3_666 . ?
Ag23 Ag1 Ag16 96.88(3) . . ?
S5 Ag1 Ag20 55.42(5) . . ?
S4 Ag1 Ag20 126.59(5) . . ?
Ag21 Ag1 Ag20 69.95(2) . . ?
Ag22 Ag1 Ag20 107.90(2) 3_666 . ?
Ag23 Ag1 Ag20 71.05(2) . . ?
Ag16 Ag1 Ag20 99.40(3) . . ?
S5 Ag1 Ag24 121.04(5) . . ?
S4 Ag1 Ag24 56.58(5) . . ?
Ag21 Ag1 Ag24 101.12(3) . . ?
Ag22 Ag1 Ag24 102.86(3) 3_666 . ?
Ag23 Ag1 Ag24 143.36(3) . . ?
Ag16 Ag1 Ag24 66.93(2) . . ?
Ag20 Ag1 Ag24 141.51(3) . . ?
S5 Ag1 Ag25 120.39(6) . . ?
S4 Ag1 Ag25 58.22(5) . . ?
Ag21 Ag1 Ag25 111.28(3) . . ?
Ag22 Ag1 Ag25 58.63(2) 3_666 . ?
Ag23 Ag1 Ag25 92.29(2) . . ?
Ag16 Ag1 Ag25 88.56(3) . . ?
Ag20 Ag1 Ag25 162.19(3) . . ?
Ag24 Ag1 Ag25 56.30(2) . . ?
S14 Ag2 S9 163.10(8) . 3_666 ?
S14 Ag2 S6 92.05(7) . 3_666 ?
S9 Ag2 S6 100.84(7) 3_666 3_666 ?
S14 Ag2 Ag24 122.98(7) . 3_666 ?
S9 Ag2 Ag24 56.60(6) 3_666 3_666 ?
S6 Ag2 Ag24 126.46(5) 3_666 3_666 ?
S14 Ag2 Ag21 73.09(6) . 3_666 ?
S9 Ag2 Ag21 123.66(6) 3_666 3_666 ?
S6 Ag2 Ag21 50.23(4) 3_666 3_666 ?
Ag24 Ag2 Ag21 99.03(3) 3_666 3_666 ?
S14 Ag2 Ag10 143.99(7) . 3_666 ?
S9 Ag2 Ag10 46.85(5) 3_666 3_666 ?
S6 Ag2 Ag10 54.03(4) 3_666 3_666 ?
Ag24 Ag2 Ag10 90.42(3) 3_666 3_666 ?
Ag21 Ag2 Ag10 90.00(3) 3_666 3_666 ?
S8 Ag3 S12 159.75(8) . . ?
S8 Ag3 S7 94.97(7) . . ?
S12 Ag3 S7 98.96(7) . . ?
S8 Ag3 Ag22 76.82(6) . . ?
S12 Ag3 Ag22 123.41(6) . . ?
S7 Ag3 Ag22 51.73(4) . . ?
S8 Ag3 Ag17 129.42(7) . . ?
S12 Ag3 Ag17 53.78(6) . . ?
S7 Ag3 Ag17 51.45(5) . . ?
Ag22 Ag3 Ag17 99.24(3) . . ?
S14 Ag4 S12 160.81(8) . . ?
S14 Ag4 S3 93.03(7) . . ?
S12 Ag4 S3 99.61(7) . . ?
S14 Ag4 S4 90.62(7) . 3_666 ?
S12 Ag4 S4 101.58(7) . 3_666 ?
S3 Ag4 S4 98.64(6) . 3_666 ?
S14 Ag4 Ag21 75.48(6) . 3_666 ?
S12 Ag4 Ag21 123.71(6) . 3_666 ?
S3 Ag4 Ag21 51.38(4) . 3_666 ?
S4 Ag4 Ag21 51.66(4) 3_666 3_666 ?
S14 Ag4 Ag15 126.58(6) . . ?
S12 Ag4 Ag15 55.40(6) . . ?
S3 Ag4 Ag15 51.47(5) . . ?
S4 Ag4 Ag15 128.25(5) 3_666 . ?
Ag21 Ag4 Ag15 99.56(3) 3_666 . ?
S8 Ag5 S17 161.20(8) . . ?
S8 Ag5 S2 93.64(7) . . ?
S17 Ag5 S2 99.74(8) . . ?
S8 Ag5 Ag22 75.71(6) . . ?
S17 Ag5 Ag22 123.05(6) . . ?
S2 Ag5 Ag22 50.98(4) . . ?
S8 Ag5 Ag13 127.10(6) . . ?
S17 Ag5 Ag13 55.86(7) . . ?
S2 Ag5 Ag13 51.82(4) . . ?
Ag22 Ag5 Ag13 99.65(3) . . ?
S8 Ag5 Ag12 141.22(6) . . ?
S17 Ag5 Ag12 47.56(6) . . ?
S2 Ag5 Ag12 103.16(5) . . ?
Ag22 Ag5 Ag12 88.09(3) . . ?
Ag13 Ag5 Ag12 89.87(3) . . ?
S10 Ag6 S13 159.58(8) . . ?
S10 Ag6 S2 93.48(7) . 3_666 ?
S13 Ag6 S2 105.38(7) . 3_666 ?
S10 Ag6 Ag23 74.48(5) . . ?
S13 Ag6 Ag23 123.49(6) . . ?
S2 Ag6 Ag23 51.91(4) 3_666 . ?
S10 Ag6 Ag16 119.48(7) . . ?
S13 Ag6 Ag16 54.70(6) . . ?
S2 Ag6 Ag16 125.75(5) 3_666 . ?
Ag23 Ag6 Ag16 94.31(3) . . ?
S10 Ag6 Ag25 149.50(7) . . ?
S13 Ag6 Ag25 47.70(6) . . ?
S2 Ag6 Ag25 57.76(5) 3_666 . ?
Ag23 Ag6 Ag25 92.29(3) . . ?
Ag16 Ag6 Ag25 88.31(3) . . ?
S14 Ag7 S15 161.66(8) . . ?
S14 Ag7 S6 92.29(7) . 3_666 ?
S15 Ag7 S6 100.53(7) . 3_666 ?
S14 Ag7 Ag21 73.92(6) . 3_666 ?
S15 Ag7 Ag21 124.41(6) . 3_666 ?
S6 Ag7 Ag21 50.76(4) 3_666 3_666 ?
S14 Ag7 Ag8 126.71(7) . . ?
S15 Ag7 Ag8 56.63(6) . . ?
S6 Ag7 Ag8 50.82(5) 3_666 . ?
Ag21 Ag7 Ag8 98.39(3) 3_666 . ?
S14 Ag7 Ag9 141.38(7) . . ?
S15 Ag7 Ag9 47.62(6) . . ?
S6 Ag7 Ag9 103.62(5) 3_666 . ?
Ag21 Ag7 Ag9 89.21(3) 3_666 . ?
Ag8 Ag7 Ag9 89.43(3) . . ?
N4 Ag8 S6 106.7(3) . 3_666 ?
N4 Ag8 S17 126.9(2) . 3_666 ?
S6 Ag8 S17 110.62(7) 3_666 3_666 ?
N4 Ag8 S15 109.0(2) . . ?
S6 Ag8 S15 101.07(7) 3_666 . ?
S17 Ag8 S15 99.42(8) 3_666 . ?
N4 Ag8 Ag12 114.1(2) . 3_666 ?
S6 Ag8 Ag12 69.32(5) 3_666 3_666 ?
S17 Ag8 Ag12 51.46(6) 3_666 3_666 ?
S15 Ag8 Ag12 136.72(6) . 3_666 ?
N4 Ag8 Ag18 154.9(3) . 3_666 ?
S6 Ag8 Ag18 49.34(5) 3_666 3_666 ?
S17 Ag8 Ag18 75.23(5) 3_666 3_666 ?
S15 Ag8 Ag18 74.11(5) . 3_666 ?
Ag12 Ag8 Ag18 68.10(3) 3_666 3_666 ?
N4 Ag8 Ag7 96.7(2) . . ?
S6 Ag8 Ag7 59.87(5) 3_666 . ?
S17 Ag8 Ag7 134.52(6) 3_666 . ?
S15 Ag8 Ag7 48.10(5) . . ?
Ag12 Ag8 Ag7 126.25(3) 3_666 . ?
Ag18 Ag8 Ag7 66.26(2) 3_666 . ?
S10 Ag9 S15 158.30(8) . . ?
S10 Ag9 S3 93.31(7) . . ?
S15 Ag9 S3 106.71(7) . . ?
S10 Ag9 Ag13 113.83(6) . 3_666 ?
S15 Ag9 Ag13 58.21(6) . 3_666 ?
S3 Ag9 Ag13 131.72(5) . 3_666 ?
S10 Ag9 Ag23 73.26(6) . . ?
S15 Ag9 Ag23 126.00(6) . . ?
S3 Ag9 Ag23 51.12(4) . . ?
Ag13 Ag9 Ag23 97.87(3) 3_666 . ?
S10 Ag9 Ag7 150.96(7) . . ?
S15 Ag9 Ag7 47.64(6) . . ?
S3 Ag9 Ag7 59.09(5) . . ?
Ag13 Ag9 Ag7 93.01(3) 3_666 . ?
Ag23 Ag9 Ag7 93.05(3) . . ?
S10 Ag9 Ag18 122.39(6) . 3_666 ?
S15 Ag9 Ag18 72.72(6) . 3_666 ?
S3 Ag9 Ag18 73.38(5) . 3_666 ?
Ag13 Ag9 Ag18 58.43(2) 3_666 3_666 ?
Ag23 Ag9 Ag18 54.55(2) . 3_666 ?
Ag7 Ag9 Ag18 61.83(2) . 3_666 ?
S11 Ag10 S9 159.09(8) . . ?
S11 Ag10 S6 93.52(7) . . ?
S9 Ag10 S6 103.02(7) . . ?
S11 Ag10 Ag20 75.25(6) . . ?
S9 Ag10 Ag20 125.22(6) . . ?
S6 Ag10 Ag20 51.43(4) . . ?
S11 Ag10 Ag16 121.88(7) . . ?
S9 Ag10 Ag16 57.55(6) . . ?
S6 Ag10 Ag16 125.04(5) . . ?
Ag20 Ag10 Ag16 95.39(3) . . ?
S11 Ag10 Ag2 146.37(7) . 3_666 ?
S9 Ag10 Ag2 47.18(6) . 3_666 ?
S6 Ag10 Ag2 55.88(4) . 3_666 ?
Ag20 Ag10 Ag2 92.30(3) . 3_666 ?
Ag16 Ag10 Ag2 89.86(3) . 3_666 ?
S10 Ag11 S16 162.48(9) . . ?
S10 Ag11 S5 98.31(7) . . ?
S16 Ag11 S5 94.64(8) . . ?
S10 Ag11 Ag15 122.45(6) . . ?
S16 Ag11 Ag15 58.52(6) . . ?
S5 Ag11 Ag15 120.93(5) . . ?
S10 Ag11 Ag23 74.58(6) . . ?
S16 Ag11 Ag23 122.91(6) . . ?
S5 Ag11 Ag23 50.88(4) . . ?
Ag15 Ag11 Ag23 97.93(3) . . ?
S11 Ag12 S17 156.44(9) . . ?
S11 Ag12 S7 95.37(8) . . ?
S17 Ag12 S7 106.57(7) . . ?
S11 Ag12 Ag8 113.15(7) . 3_666 ?
S17 Ag12 Ag8 57.25(7) . 3_666 ?
S7 Ag12 Ag8 132.17(5) . 3_666 ?
S11 Ag12 Ag20 75.28(6) . . ?
S17 Ag12 Ag20 125.16(6) . . ?
S7 Ag12 Ag20 52.25(4) . . ?
Ag8 Ag12 Ag20 97.52(3) 3_666 . ?
S11 Ag12 Ag5 152.97(7) . . ?
S17 Ag12 Ag5 47.35(6) . . ?
S7 Ag12 Ag5 59.23(5) . . ?
Ag8 Ag12 Ag5 92.36(3) 3_666 . ?
Ag20 Ag12 Ag5 93.33(3) . . ?
S11 Ag12 Ag18 123.66(6) . . ?
S17 Ag12 Ag18 71.69(6) . . ?
S7 Ag12 Ag18 75.02(5) . . ?
Ag8 Ag12 Ag18 57.31(2) 3_666 . ?
Ag20 Ag12 Ag18 54.75(2) . . ?
Ag5 Ag12 Ag18 62.31(2) . . ?
N6 Ag13 S2 103.7(2) . . ?
N6 Ag13 S15 124.1(2) . 3_666 ?
S2 Ag13 S15 109.59(7) . 3_666 ?
N6 Ag13 S17 117.5(2) . . ?
S2 Ag13 S17 99.88(7) . . ?
S15 Ag13 S17 99.59(8) 3_666 . ?
N6 Ag13 Ag9 107.0(2) . 3_666 ?
S2 Ag13 Ag9 68.74(5) . 3_666 ?
S15 Ag13 Ag9 50.99(6) 3_666 3_666 ?
S17 Ag13 Ag9 135.51(6) . 3_666 ?
N6 Ag13 Ag18 152.4(2) . . ?
S2 Ag13 Ag18 48.63(4) . . ?
S15 Ag13 Ag18 74.42(5) 3_666 . ?
S17 Ag13 Ag18 73.74(5) . . ?
Ag9 Ag13 Ag18 66.85(3) 3_666 . ?
N6 Ag13 Ag5 100.4(2) . . ?
S2 Ag13 Ag5 59.24(5) . . ?
S15 Ag13 Ag5 135.11(6) 3_666 . ?
S17 Ag13 Ag5 48.50(6) . . ?
Ag9 Ag13 Ag5 125.41(3) 3_666 . ?
Ag18 Ag13 Ag5 67.09(2) . . ?
S11 Ag14 S16 162.77(9) . . ?
S11 Ag14 S5 97.49(7) . . ?
S16 Ag14 S5 95.18(8) . . ?
S11 Ag14 Ag17 123.22(7) . . ?
S16 Ag14 Ag17 57.65(6) . . ?
S5 Ag14 Ag17 121.51(5) . . ?
S11 Ag14 Ag20 74.61(6) . . ?
S16 Ag14 Ag20 122.60(6) . . ?
S5 Ag14 Ag20 50.82(4) . . ?
Ag17 Ag14 Ag20 98.31(3) . . ?
N5 Ag15 S3 112.2(2) . . ?
N5 Ag15 S12 117.7(2) . . ?
S3 Ag15 S12 102.23(7) . . ?
N5 Ag15 S16 111.4(2) . . ?
S3 Ag15 S16 104.84(7) . . ?
S12 Ag15 S16 107.30(8) . . ?
N5 Ag15 Ag19 161.7(2) . . ?
S3 Ag15 Ag19 49.63(5) . . ?
S12 Ag15 Ag19 73.63(5) . . ?
S16 Ag15 Ag19 75.83(6) . . ?
N5 Ag15 Ag11 102.4(2) . . ?
S3 Ag15 Ag11 64.21(5) . . ?
S12 Ag15 Ag11 139.58(6) . . ?
S16 Ag15 Ag11 48.73(6) . . ?
Ag19 Ag15 Ag11 69.12(3) . . ?
N5 Ag15 Ag17 139.3(2) . . ?
S3 Ag15 Ag17 108.38(5) . . ?
S12 Ag15 Ag17 54.06(6) . . ?
S16 Ag15 Ag17 53.55(6) . . ?
Ag19 Ag15 Ag17 58.75(3) . . ?
Ag11 Ag15 Ag17 92.42(3) . . ?
N5 Ag15 Ag4 109.0(2) . . ?
S3 Ag15 Ag4 60.66(5) . . ?
S12 Ag15 Ag4 49.10(6) . . ?
S16 Ag15 Ag4 139.52(6) . . ?
Ag19 Ag15 Ag4 66.39(2) . . ?
Ag11 Ag15 Ag4 123.38(3) . . ?
Ag17 Ag15 Ag4 93.04(3) . . ?
N2 Ag16 S5 112.4(2) . . ?
N2 Ag16 S13 118.1(2) . . ?
S5 Ag16 S13 109.11(7) . . ?
N2 Ag16 S9 111.7(2) . . ?
S5 Ag16 S9 104.63(7) . . ?
S13 Ag16 S9 99.42(7) . . ?
N2 Ag16 Ag1 162.1(2) . . ?
S5 Ag16 Ag1 50.04(5) . . ?
S13 Ag16 Ag1 75.93(5) . . ?
S9 Ag16 Ag1 74.36(5) . . ?
N2 Ag16 Ag6 110.2(2) . . ?
S5 Ag16 Ag6 68.33(5) . . ?
S13 Ag16 Ag6 49.80(5) . . ?
S9 Ag16 Ag6 136.67(6) . . ?
Ag1 Ag16 Ag6 69.19(3) . . ?
N2 Ag16 Ag10 103.7(2) . . ?
S5 Ag16 Ag10 64.30(5) . . ?
S13 Ag16 Ag10 135.46(6) . . ?
S9 Ag16 Ag10 47.86(5) . . ?
Ag1 Ag16 Ag10 67.15(3) . . ?
Ag6 Ag16 Ag10 129.28(3) . . ?
N2 Ag16 Ag24 140.2(2) . . ?
S5 Ag16 Ag24 106.74(5) . . ?
S13 Ag16 Ag24 51.60(5) . . ?
S9 Ag16 Ag24 49.24(5) . . ?
Ag1 Ag16 Ag24 56.78(2) . . ?
Ag6 Ag16 Ag24 90.42(3) . . ?
Ag10 Ag16 Ag24 86.62(3) . . ?
N1 Ag17 S12 113.4(3) . . ?
N1 Ag17 S16 117.3(3) . . ?
S12 Ag17 S16 109.50(8) . . ?
N1 Ag17 S7 108.1(4) . . ?
S12 Ag17 S7 99.42(7) . . ?
S16 Ag17 S7 107.49(7) . . ?
N1 Ag17 Ag14 104.6(3) . . ?
S12 Ag17 Ag14 141.94(6) . . ?
S16 Ag17 Ag14 50.56(6) . . ?
S7 Ag17 Ag14 65.70(5) . . ?
N1 Ag17 Ag19 157.6(4) . . ?
S12 Ag17 Ag19 73.80(5) . . ?
S16 Ag17 Ag19 77.12(6) . . ?
S7 Ag17 Ag19 49.58(5) . . ?
Ag14 Ag17 Ag19 70.20(3) . . ?
N1 Ag17 Ag15 142.8(4) . . ?
S12 Ag17 Ag15 53.99(5) . . ?
S16 Ag17 Ag15 55.83(6) . . ?
S7 Ag17 Ag15 108.57(5) . . ?
Ag14 Ag17 Ag15 95.93(3) . . ?
Ag19 Ag17 Ag15 59.12(2) . . ?
N1 Ag17 Ag3 102.6(3) . . ?
S12 Ag17 Ag3 47.72(5) . . ?
S16 Ag17 Ag3 140.06(6) . . ?
S7 Ag17 Ag3 57.93(5) . . ?
Ag14 Ag17 Ag3 122.46(4) . . ?
Ag19 Ag17 Ag3 65.57(2) . . ?
Ag15 Ag17 Ag3 91.47(3) . . ?
S2 Ag18 S6 178.38(8) . . ?
S2 Ag18 Ag20 123.13(5) . . ?
S6 Ag18 Ag20 56.54(5) . . ?
S2 Ag18 Ag23 56.61(5) . 3_666 ?
S6 Ag18 Ag23 124.97(6) . 3_666 ?
Ag20 Ag18 Ag23 107.47(3) . 3_666 ?
S2 Ag18 Ag21 125.75(6) . . ?
S6 Ag18 Ag21 55.82(5) . . ?
Ag20 Ag18 Ag21 70.36(2) . . ?
Ag23 Ag18 Ag21 69.15(2) 3_666 . ?
S2 Ag18 Ag8 123.00(5) . 3_666 ?
S6 Ag18 Ag8 55.98(5) . 3_666 ?
Ag20 Ag18 Ag8 97.80(3) . 3_666 ?
Ag23 Ag18 Ag8 148.34(3) 3_666 3_666 ?
Ag21 Ag18 Ag8 103.16(3) . 3_666 ?
S2 Ag18 Ag22 55.16(5) . . ?
S6 Ag18 Ag22 124.55(6) . . ?
Ag20 Ag18 Ag22 68.02(2) . . ?
Ag23 Ag18 Ag22 69.58(2) 3_666 . ?
Ag21 Ag18 Ag22 106.52(2) . . ?
Ag8 Ag18 Ag22 139.65(3) 3_666 . ?
S2 Ag18 Ag13 56.07(5) . . ?
S6 Ag18 Ag13 123.12(6) . . ?
Ag20 Ag18 Ag13 145.30(3) . . ?
Ag23 Ag18 Ag13 98.97(3) 3_666 . ?
Ag21 Ag18 Ag13 142.01(3) . . ?
Ag8 Ag18 Ag13 67.59(3) 3_666 . ?
Ag22 Ag18 Ag13 102.11(3) . . ?
S2 Ag18 Ag9 64.96(5) . 3_666 ?
S6 Ag18 Ag9 115.92(6) . 3_666 ?
Ag20 Ag18 Ag9 159.93(3) . 3_666 ?
Ag23 Ag18 Ag9 59.71(2) 3_666 3_666 ?
Ag21 Ag18 Ag9 89.99(3) . 3_666 ?
Ag8 Ag18 Ag9 90.47(3) 3_666 3_666 ?
Ag22 Ag18 Ag9 115.98(2) . 3_666 ?
Ag13 Ag18 Ag9 54.72(3) . 3_666 ?
S2 Ag18 Ag12 113.88(6) . . ?
S6 Ag18 Ag12 64.54(5) . . ?
Ag20 Ag18 Ag12 57.82(2) . . ?
Ag23 Ag18 Ag12 156.92(3) 3_666 . ?
Ag21 Ag18 Ag12 115.72(3) . . ?
Ag8 Ag18 Ag12 54.59(2) 3_666 . ?
Ag22 Ag18 Ag12 87.72(2) . . ?
Ag13 Ag18 Ag12 89.57(3) . . ?
Ag9 Ag18 Ag12 139.28(3) 3_666 . ?
S3 Ag19 S7 174.92(7) . . ?
S3 Ag19 Ag20 128.66(5) . . ?
S7 Ag19 Ag20 56.41(5) . . ?
S3 Ag19 Ag23 56.51(5) . . ?
S7 Ag19 Ag23 128.56(6) . . ?
Ag20 Ag19 Ag23 72.15(2) . . ?
S3 Ag19 Ag21 55.82(5) . 3_666 ?
S7 Ag19 Ag21 124.21(6) . 3_666 ?
Ag20 Ag19 Ag21 107.45(3) . 3_666 ?
Ag23 Ag19 Ag21 69.03(2) . 3_666 ?
S3 Ag19 Ag17 118.80(6) . . ?
S7 Ag19 Ag17 57.80(6) . . ?
Ag20 Ag19 Ag17 100.72(3) . . ?
Ag23 Ag19 Ag17 141.37(3) . . ?
Ag21 Ag19 Ag17 144.99(3) 3_666 . ?
S3 Ag19 Ag22 124.36(6) . . ?
S7 Ag19 Ag22 55.74(5) . . ?
Ag20 Ag19 Ag22 68.14(2) . . ?
Ag23 Ag19 Ag22 107.27(3) . . ?
Ag21 Ag19 Ag22 68.59(2) 3_666 . ?
Ag17 Ag19 Ag22 104.58(3) . . ?
S3 Ag19 Ag15 56.67(5) . . ?
S7 Ag19 Ag15 119.78(6) . . ?
Ag20 Ag19 Ag15 143.99(3) . . ?
Ag23 Ag19 Ag15 100.92(3) . . ?
Ag21 Ag19 Ag15 102.30(3) 3_666 . ?
Ag17 Ag19 Ag15 62.14(3) . . ?
Ag22 Ag19 Ag15 143.91(3) . . ?
S5 Ag20 S6 116.36(7) . . ?
S5 Ag20 S7 114.72(7) . . ?
S6 Ag20 S7 120.37(7) . . ?
S5 Ag20 Ag18 159.66(5) . . ?
S6 Ag20 Ag18 50.49(5) . . ?
S7 Ag20 Ag18 85.14(5) . . ?
S5 Ag20 Ag19 79.03(5) . . ?
S6 Ag20 Ag19 164.01(5) . . ?
S7 Ag20 Ag19 50.39(5) . . ?
Ag18 Ag20 Ag19 113.53(3) . . ?
S5 Ag20 Ag1 49.71(5) . . ?
S6 Ag20 Ag1 81.10(5) . . ?
S7 Ag20 Ag1 158.42(5) . . ?
Ag18 Ag20 Ag1 110.00(3) . . ?
Ag19 Ag20 Ag1 108.27(3) . . ?
S5 Ag20 Ag12 125.70(5) . . ?
S6 Ag20 Ag12 67.57(5) . . ?
S7 Ag20 Ag12 58.51(5) . . ?
Ag18 Ag20 Ag12 67.44(2) . . ?
Ag19 Ag20 Ag12 107.94(3) . . ?
Ag1 Ag20 Ag12 140.89(3) . . ?
S5 Ag20 Ag10 65.07(5) . . ?
S6 Ag20 Ag10 59.86(5) . . ?
S7 Ag20 Ag10 122.66(5) . . ?
Ag18 Ag20 Ag10 108.94(3) . . ?
Ag19 Ag20 Ag10 135.27(3) . . ?
Ag1 Ag20 Ag10 68.13(2) . . ?
Ag12 Ag20 Ag10 75.91(3) . . ?
S5 Ag20 Ag14 59.83(5) . . ?
S6 Ag20 Ag14 121.63(5) . . ?
S7 Ag20 Ag14 64.47(5) . . ?
Ag18 Ag20 Ag14 138.57(3) . . ?
Ag19 Ag20 Ag14 68.78(2) . . ?
Ag1 Ag20 Ag14 107.72(3) . . ?
Ag12 Ag20 Ag14 72.64(3) . . ?
Ag10 Ag20 Ag14 70.39(3) . . ?
S3 Ag21 S6 116.51(7) 3_666 . ?
S3 Ag21 S4 118.14(7) 3_666 . ?
S6 Ag21 S4 115.66(7) . . ?
S3 Ag21 Ag1 161.41(5) 3_666 . ?
S6 Ag21 Ag1 81.79(5) . . ?
S4 Ag21 Ag1 50.11(5) . . ?
S3 Ag21 Ag19 50.08(5) 3_666 3_666 ?
S6 Ag21 Ag19 159.42(5) . 3_666 ?
S4 Ag21 Ag19 84.63(5) . 3_666 ?
Ag1 Ag21 Ag19 111.47(3) . 3_666 ?
S3 Ag21 Ag18 82.42(5) 3_666 . ?
S6 Ag21 Ag18 49.73(5) . . ?
S4 Ag21 Ag18 159.36(5) . . ?
Ag1 Ag21 Ag18 109.60(3) . . ?
Ag19 Ag21 Ag18 109.83(3) 3_666 . ?
S3 Ag21 Ag4 62.25(5) 3_666 3_666 ?
S6 Ag21 Ag4 123.51(5) . 3_666 ?
S4 Ag21 Ag4 62.37(5) . 3_666 ?
Ag1 Ag21 Ag4 111.66(3) . 3_666 ?
Ag19 Ag21 Ag4 67.57(2) 3_666 3_666 ?
Ag18 Ag21 Ag4 136.13(3) . 3_666 ?
S3 Ag21 Ag7 63.63(5) 3_666 3_666 ?
S6 Ag21 Ag7 60.56(5) . 3_666 ?
S4 Ag21 Ag7 122.05(5) . 3_666 ?
Ag1 Ag21 Ag7 133.62(3) . 3_666 ?
Ag19 Ag21 Ag7 112.79(3) 3_666 3_666 ?
Ag18 Ag21 Ag7 66.95(2) . 3_666 ?
Ag4 Ag21 Ag7 74.08(3) 3_666 3_666 ?
S3 Ag21 Ag2 123.77(5) 3_666 3_666 ?
S6 Ag21 Ag2 60.16(5) . 3_666 ?
S4 Ag21 Ag2 62.53(5) . 3_666 ?
Ag1 Ag21 Ag2 66.90(2) . 3_666 ?
Ag19 Ag21 Ag2 138.80(3) 3_666 3_666 ?
Ag18 Ag21 Ag2 108.93(3) . 3_666 ?
Ag4 Ag21 Ag2 75.05(2) 3_666 3_666 ?
Ag7 Ag21 Ag2 71.00(2) 3_666 3_666 ?
S2 Ag22 S7 116.33(7) . . ?
S2 Ag22 S4 115.99(6) . 3_666 ?
S7 Ag22 S4 117.21(7) . 3_666 ?
S2 Ag22 Ag1 82.94(5) . 3_666 ?
S7 Ag22 Ag1 160.59(5) . 3_666 ?
S4 Ag22 Ag1 49.92(5) 3_666 3_666 ?
S2 Ag22 Ag19 159.38(5) . . ?
S7 Ag22 Ag19 50.02(5) . . ?
S4 Ag22 Ag19 84.46(5) 3_666 . ?
Ag1 Ag22 Ag19 110.85(3) 3_666 . ?
S2 Ag22 Ag3 122.54(5) . . ?
S7 Ag22 Ag3 61.26(5) . . ?
S4 Ag22 Ag3 62.52(5) 3_666 . ?
Ag1 Ag22 Ag3 111.64(3) 3_666 . ?
Ag19 Ag22 Ag3 67.85(2) . . ?
S2 Ag22 Ag18 49.34(5) . . ?
S7 Ag22 Ag18 83.57(5) . . ?
S4 Ag22 Ag18 159.17(5) 3_666 . ?
Ag1 Ag22 Ag18 109.69(3) 3_666 . ?
Ag19 Ag22 Ag18 110.29(2) . . ?
Ag3 Ag22 Ag18 135.95(3) . . ?
S2 Ag22 Ag5 60.21(5) . . ?
S7 Ag22 Ag5 63.73(5) . . ?
S4 Ag22 Ag5 121.01(5) 3_666 . ?
Ag1 Ag22 Ag5 133.79(3) 3_666 . ?
Ag19 Ag22 Ag5 112.84(3) . . ?
Ag3 Ag22 Ag5 72.83(3) . . ?
Ag18 Ag22 Ag5 67.89(2) . . ?
S2 Ag22 Ag25 62.12(5) . 3_666 ?
S7 Ag22 Ag25 123.51(5) . 3_666 ?
S4 Ag22 Ag25 60.30(5) 3_666 3_666 ?
Ag1 Ag22 Ag25 66.16(2) 3_666 3_666 ?
Ag19 Ag22 Ag25 136.85(3) . 3_666 ?
Ag3 Ag22 Ag25 73.74(2) . 3_666 ?
Ag18 Ag22 Ag25 110.79(3) . 3_666 ?
Ag5 Ag22 Ag25 71.99(2) . 3_666 ?
S5 Ag23 S2 118.20(7) . 3_666 ?
S5 Ag23 S3 115.01(7) . . ?
S2 Ag23 S3 118.93(7) 3_666 . ?
S5 Ag23 Ag18 161.00(5) . 3_666 ?
S2 Ag23 Ag18 50.33(5) 3_666 3_666 ?
S3 Ag23 Ag18 83.25(5) . 3_666 ?
S5 Ag23 Ag19 78.97(5) . . ?
S2 Ag23 Ag19 162.24(5) 3_666 . ?
S3 Ag23 Ag19 50.28(5) . . ?
Ag18 Ag23 Ag19 111.92(3) 3_666 . ?
S5 Ag23 Ag1 49.75(5) . . ?
S2 Ag23 Ag1 82.39(5) 3_666 . ?
S3 Ag23 Ag1 158.44(5) . . ?
Ag18 Ag23 Ag1 111.26(3) 3_666 . ?
Ag19 Ag23 Ag1 108.32(3) . . ?
S5 Ag23 Ag6 68.04(5) . . ?
S2 Ag23 Ag6 58.76(5) 3_666 . ?
S3 Ag23 Ag6 122.80(5) . . ?
Ag18 Ag23 Ag6 107.47(3) 3_666 . ?
Ag19 Ag23 Ag6 137.77(3) . . ?
Ag1 Ag23 Ag6 69.44(2) . . ?
S5 Ag23 Ag11 61.21(5) . . ?
S2 Ag23 Ag11 121.64(5) 3_666 . ?
S3 Ag23 Ag11 64.09(5) . . ?
Ag18 Ag23 Ag11 136.44(3) 3_666 . ?
Ag19 Ag23 Ag11 69.22(2) . . ?
Ag1 Ag23 Ag11 108.97(3) . . ?
Ag6 Ag23 Ag11 72.03(3) . . ?
S5 Ag23 Ag9 127.22(5) . . ?
S2 Ag23 Ag9 66.17(5) 3_666 . ?
S3 Ag23 Ag9 58.69(5) . . ?
Ag18 Ag23 Ag9 65.74(2) 3_666 . ?
Ag19 Ag23 Ag9 108.16(3) . . ?
Ag1 Ag23 Ag9 141.17(3) . . ?
Ag6 Ag23 Ag9 74.81(2) . . ?
Ag11 Ag23 Ag9 72.63(3) . . ?
N3 Ag24 S9 123.2(2) . . ?
N3 Ag24 S4 106.2(2) . . ?
S9 Ag24 S4 107.92(7) . . ?
N3 Ag24 S13 112.0(2) . . ?
S9 Ag24 S13 102.02(8) . . ?
S4 Ag24 S13 103.90(7) . . ?
N3 Ag24 Ag2 109.1(2) . 3_666 ?
S9 Ag24 Ag2 51.67(5) . 3_666 ?
S4 Ag24 Ag2 65.29(5) . 3_666 ?
S13 Ag24 Ag2 138.87(6) . 3_666 ?
N3 Ag24 Ag25 97.98(19) . . ?
S9 Ag24 Ag25 138.23(6) . . ?
S4 Ag24 Ag25 61.42(5) . . ?
S13 Ag24 Ag25 50.36(5) . . ?
Ag2 Ag24 Ag25 124.97(3) 3_666 . ?
N3 Ag24 Ag1 154.8(2) . . ?
S9 Ag24 Ag1 76.38(5) . . ?
S4 Ag24 Ag1 49.21(5) . . ?
S13 Ag24 Ag1 74.72(5) . . ?
Ag2 Ag24 Ag1 68.84(2) 3_666 . ?
Ag25 Ag24 Ag1 66.87(2) . . ?
N3 Ag24 Ag16 146.9(2) . . ?
S9 Ag24 Ag16 53.67(6) . . ?
S4 Ag24 Ag16 105.41(5) . . ?
S13 Ag24 Ag16 49.85(6) . . ?
Ag2 Ag24 Ag16 92.98(3) 3_666 . ?
Ag25 Ag24 Ag16 88.52(3) . . ?
Ag1 Ag24 Ag16 56.29(2) . . ?
S8 Ag25 S13 160.25(8) 3_666 . ?
S8 Ag25 S4 91.84(7) 3_666 . ?
S13 Ag25 S4 102.42(7) . . ?
S8 Ag25 Ag24 125.99(6) 3_666 . ?
S13 Ag25 Ag24 57.41(6) . . ?
S4 Ag25 Ag24 52.76(4) . . ?
S8 Ag25 Ag22 75.16(5) 3_666 3_666 ?
S13 Ag25 Ag22 124.49(6) . 3_666 ?
S4 Ag25 Ag22 51.10(4) . 3_666 ?
Ag24 Ag25 Ag22 100.52(3) . 3_666 ?
S8 Ag25 Ag6 140.15(6) 3_666 . ?
S13 Ag25 Ag6 47.61(6) . . ?
S4 Ag25 Ag6 107.50(5) . . ?
Ag24 Ag25 Ag6 92.71(3) . . ?
Ag22 Ag25 Ag6 90.12(3) 3_666 . ?
S8 Ag25 Ag1 127.16(6) 3_666 . ?
S13 Ag25 Ag1 72.08(6) . . ?
S4 Ag25 Ag1 44.34(4) . . ?
Ag24 Ag25 Ag1 56.82(2) . . ?
Ag22 Ag25 Ag1 55.210(19) 3_666 . ?
Ag6 Ag25 Ag1 63.17(2) . . ?
Ag18 S2 Ag22 75.49(6) . . ?
Ag18 S2 Ag23 73.06(6) . 3_666 ?
Ag22 S2 Ag23 83.13(6) . 3_666 ?
Ag18 S2 Ag13 75.30(6) . . ?
Ag22 S2 Ag13 131.56(8) . . ?
Ag23 S2 Ag13 123.01(8) 3_666 . ?
Ag18 S2 Ag6 139.10(9) . 3_666 ?
Ag22 S2 Ag6 114.55(7) . 3_666 ?
Ag23 S2 Ag6 69.33(5) 3_666 3_666 ?
Ag13 S2 Ag6 112.91(7) . 3_666 ?
Ag18 S2 Ag5 80.63(6) . . ?
Ag22 S2 Ag5 68.80(5) . . ?
Ag23 S2 Ag5 145.54(8) 3_666 . ?
Ag13 S2 Ag5 68.95(5) . . ?
Ag6 S2 Ag5 140.26(8) 3_666 . ?
Ag19 S3 Ag21 74.10(6) . 3_666 ?
Ag19 S3 Ag23 73.20(6) . . ?
Ag21 S3 Ag23 81.77(6) 3_666 . ?
Ag19 S3 Ag15 73.70(6) . . ?
Ag21 S3 Ag15 128.29(8) 3_666 . ?
Ag23 S3 Ag15 124.65(8) . . ?
Ag19 S3 Ag9 141.66(8) . . ?
Ag21 S3 Ag9 110.92(8) 3_666 . ?
Ag23 S3 Ag9 70.19(5) . . ?
Ag15 S3 Ag9 119.51(7) . . ?
Ag19 S3 Ag4 77.46(6) . . ?
Ag21 S3 Ag4 66.38(5) 3_666 . ?
Ag23 S3 Ag4 141.46(8) . . ?
Ag15 S3 Ag4 67.87(5) . . ?
Ag9 S3 Ag4 140.40(8) . . ?
Ag1 S4 Ag21 73.20(6) . . ?
Ag1 S4 Ag22 73.60(6) . 3_666 ?
Ag21 S4 Ag22 81.24(6) . 3_666 ?
Ag1 S4 Ag24 74.20(6) . . ?
Ag21 S4 Ag24 125.13(8) . . ?
Ag22 S4 Ag24 128.44(8) 3_666 . ?
Ag1 S4 Ag25 77.44(6) . . ?
Ag21 S4 Ag25 142.67(8) . . ?
Ag22 S4 Ag25 68.60(5) 3_666 . ?
Ag24 S4 Ag25 65.82(5) . . ?
Ag1 S4 Ag4 137.69(8) . 3_666 ?
Ag21 S4 Ag4 65.97(5) . 3_666 ?
Ag22 S4 Ag4 109.45(7) 3_666 3_666 ?
Ag24 S4 Ag4 121.50(7) . 3_666 ?
Ag25 S4 Ag4 144.26(8) . 3_666 ?
Ag1 S5 Ag16 75.76(6) . . ?
Ag1 S5 Ag20 74.87(6) . . ?
Ag16 S5 Ag20 129.03(9) . . ?
Ag1 S5 Ag23 74.73(6) . . ?
Ag16 S5 Ag23 124.47(9) . . ?
Ag20 S5 Ag23 85.79(6) . . ?
Ag1 S5 Ag14 140.35(9) . . ?
Ag16 S5 Ag14 114.84(8) . . ?
Ag20 S5 Ag14 69.35(5) . . ?
Ag23 S5 Ag14 118.01(7) . . ?
Ag1 S5 Ag11 138.68(9) . . ?
Ag16 S5 Ag11 111.65(7) . . ?
Ag20 S5 Ag11 118.00(7) . . ?
Ag23 S5 Ag11 67.91(5) . . ?
Ag14 S5 Ag11 75.57(5) . . ?
Ag18 S6 Ag20 72.98(6) . . ?
Ag18 S6 Ag21 74.45(6) . . ?
Ag20 S6 Ag21 83.48(6) . . ?
Ag18 S6 Ag8 74.68(6) . 3_666 ?
Ag20 S6 Ag8 121.00(8) . 3_666 ?
Ag21 S6 Ag8 131.57(8) . 3_666 ?
Ag18 S6 Ag10 138.93(9) . . ?
Ag20 S6 Ag10 68.72(5) . . ?
Ag21 S6 Ag10 114.43(7) . . ?
Ag8 S6 Ag10 113.44(8) 3_666 . ?
Ag18 S6 Ag7 78.62(6) . 3_666 ?
Ag20 S6 Ag7 144.59(8) . 3_666 ?
Ag21 S6 Ag7 68.67(5) . 3_666 ?
Ag8 S6 Ag7 69.31(5) 3_666 3_666 ?
Ag10 S6 Ag7 142.45(8) . 3_666 ?
Ag18 S6 Ag2 142.00(9) . 3_666 ?
Ag20 S6 Ag2 113.83(7) . 3_666 ?
Ag21 S6 Ag2 69.60(5) . 3_666 ?
Ag8 S6 Ag2 122.06(7) 3_666 3_666 ?
Ag10 S6 Ag2 70.09(5) . 3_666 ?
Ag7 S6 Ag2 77.26(5) 3_666 3_666 ?
Ag19 S7 Ag22 74.24(6) . . ?
Ag19 S7 Ag20 73.20(6) . . ?
Ag22 S7 Ag20 80.79(6) . . ?
Ag19 S7 Ag17 72.62(6) . . ?
Ag22 S7 Ag17 130.04(8) . . ?
Ag20 S7 Ag17 122.46(8) . . ?
Ag19 S7 Ag12 140.44(9) . . ?
Ag22 S7 Ag12 110.75(8) . . ?
Ag20 S7 Ag12 69.24(5) . . ?
Ag17 S7 Ag12 118.68(8) . . ?
Ag19 S7 Ag3 78.69(6) . . ?
Ag22 S7 Ag3 67.00(5) . . ?
Ag20 S7 Ag3 141.89(8) . . ?
Ag17 S7 Ag3 70.62(6) . . ?
Ag12 S7 Ag3 140.41(8) . . ?
C16 S8 Ag5 119.7(4) . . ?
C16 S8 Ag3 116.4(4) . . ?
Ag5 S8 Ag3 97.57(8) . . ?
C16 S8 Ag25 121.4(4) . 3_666 ?
Ag5 S8 Ag25 97.96(8) . 3_666 ?
Ag3 S8 Ag25 99.17(8) . 3_666 ?
C21 S9 Ag10 115.6(3) . . ?
C21 S9 Ag2 115.0(3) . 3_666 ?
Ag10 S9 Ag2 85.97(7) . 3_666 ?
C21 S9 Ag24 119.3(3) . . ?
Ag10 S9 Ag24 125.09(9) . . ?
Ag2 S9 Ag24 71.73(6) 3_666 . ?
C21 S9 Ag16 121.8(3) . . ?
Ag10 S9 Ag16 74.59(7) . . ?
Ag2 S9 Ag16 122.97(8) 3_666 . ?
Ag24 S9 Ag16 77.08(7) . . ?
C12 S10 Ag11 117.6(4) . . ?
C12 S10 Ag9 115.5(4) . . ?
Ag11 S10 Ag9 100.16(8) . . ?
C12 S10 Ag6 119.7(3) . . ?
Ag11 S10 Ag6 97.60(9) . . ?
Ag9 S10 Ag6 102.98(9) . . ?
C25 S11 Ag14 121.2(4) . . ?
C25 S11 Ag10 120.1(3) . . ?
Ag14 S11 Ag10 95.66(9) . . ?
C25 S11 Ag12 114.4(4) . . ?
Ag14 S11 Ag12 98.66(8) . . ?
Ag10 S11 Ag12 102.95(9) . . ?
C37 S12 Ag3 113.7(3) . . ?
C37 S12 Ag4 115.6(3) . . ?
Ag3 S12 Ag4 87.49(8) . . ?
C37 S12 Ag15 119.5(3) . . ?
Ag3 S12 Ag15 126.45(9) . . ?
Ag4 S12 Ag15 75.50(7) . . ?
C37 S12 Ag17 118.4(3) . . ?
Ag3 S12 Ag17 78.50(7) . . ?
Ag4 S12 Ag17 125.47(9) . . ?
Ag15 S12 Ag17 71.95(6) . . ?
C17 S13 Ag6 112.6(3) . . ?
C17 S13 Ag25 114.8(3) . . ?
Ag6 S13 Ag25 84.70(7) . . ?
C17 S13 Ag16 121.8(3) . . ?
Ag6 S13 Ag16 75.50(7) . . ?
Ag25 S13 Ag16 123.41(9) . . ?
C17 S13 Ag24 120.7(3) . . ?
Ag6 S13 Ag24 126.68(9) . . ?
Ag25 S13 Ag24 72.23(6) . . ?
Ag16 S13 Ag24 78.55(7) . . ?
C4 S14 Ag2 117.7(4) . . ?
C4 S14 Ag7 119.6(4) . . ?
Ag2 S14 Ag7 97.69(9) . . ?
C4 S14 Ag4 116.3(4) . . ?
Ag2 S14 Ag4 102.37(9) . . ?
Ag7 S14 Ag4 99.79(8) . . ?
C8 S15 Ag9 112.0(3) . . ?
C8 S15 Ag7 111.1(3) . . ?
Ag9 S15 Ag7 84.74(8) . . ?
C8 S15 Ag13 123.1(3) . 3_666 ?
Ag9 S15 Ag13 70.79(6) . 3_666 ?
Ag7 S15 Ag13 125.44(9) . 3_666 ?
C8 S15 Ag8 125.3(3) . . ?
Ag9 S15 Ag8 122.68(9) . . ?
Ag7 S15 Ag8 75.27(7) . . ?
Ag13 S15 Ag8 78.51(7) 3_666 . ?
C29 S16 Ag11 110.9(4) . . ?
C29 S16 Ag14 108.4(4) . . ?
Ag11 S16 Ag14 94.60(9) . . ?
C29 S16 Ag17 125.8(4) . . ?
Ag11 S16 Ag17 123.26(9) . . ?
Ag14 S16 Ag17 71.79(7) . . ?
C29 S16 Ag15 128.5(4) . . ?
Ag11 S16 Ag15 72.75(7) . . ?
Ag14 S16 Ag15 122.79(9) . . ?
Ag17 S16 Ag15 70.62(6) . . ?
C33 S17 Ag5 112.8(4) . . ?
C33 S17 Ag12 115.0(5) . . ?
Ag5 S17 Ag12 85.09(8) . . ?
C33 S17 Ag8 120.6(4) . 3_666 ?
Ag5 S17 Ag8 126.49(9) . 3_666 ?
Ag12 S17 Ag8 71.30(7) . 3_666 ?
C33 S17 Ag13 120.0(5) . . ?
Ag5 S17 Ag13 75.63(7) . . ?
Ag12 S17 Ag13 124.99(9) . . ?
Ag8 S17 Ag13 80.02(8) 3_666 . ?
C41 N1 C45 117.9(14) . . ?
C41 N1 Ag17 120.9(11) . . ?
C45 N1 Ag17 121.2(12) . . ?
C46 N2 C50 116.3(10) . . ?
C46 N2 Ag16 120.5(8) . . ?
C50 N2 Ag16 122.6(8) . . ?
C51 N3 C55 116.5(9) . . ?
C51 N3 Ag24 118.6(6) . . ?
C55 N3 Ag24 124.1(7) . . ?
C56 N4 C60 115.0(12) . . ?
C56 N4 Ag8 124.4(10) . . ?
C60 N4 Ag8 119.1(8) . . ?
C61 N5 C65 119.0(10) . . ?
C61 N5 Ag15 122.9(8) . . ?
C65 N5 Ag15 117.9(7) . . ?
C66 N6 C70 115.2(9) . . ?
C66 N6 Ag13 125.4(7) . . ?
C70 N6 Ag13 118.9(7) . . ?
C71 N7 C75 113.6(17) . . ?
C80 N8 C76 112(3) . . ?
C16 C1 H1A 109.5 . . ?
C16 C1 H1AB 109.5 . . ?
H1A C1 H1AB 109.5 . . ?
C16 C1 H1AC 109.5 . . ?
H1A C1 H1AC 109.5 . . ?
H1AB C1 H1AC 109.5 . . ?
C16 C2 H2A 109.5 . . ?
C16 C2 H2AB 109.5 . . ?
H2A C2 H2AB 109.5 . . ?
C16 C2 H2AC 109.5 . . ?
H2A C2 H2AC 109.5 . . ?
H2AB C2 H2AC 109.5 . . ?
C16 C3 H3A 109.5 . . ?
C16 C3 H3AB 109.5 . . ?
H3A C3 H3AB 109.5 . . ?
C16 C3 H3AC 109.5 . . ?
H3A C3 H3AC 109.5 . . ?
H3AB C3 H3AC 109.5 . . ?
C5 C4 C6 111.7(11) . . ?
C5 C4 C7 113.5(12) . . ?
C6 C4 C7 108.0(11) . . ?
C5 C4 S14 107.8(8) . . ?
C6 C4 S14 108.5(8) . . ?
C7 C4 S14 107.0(7) . . ?
C4 C5 H5A 109.5 . . ?
C4 C5 H5AB 109.5 . . ?
H5A C5 H5AB 109.5 . . ?
C4 C5 H5AC 109.5 . . ?
H5A C5 H5AC 109.5 . . ?
H5AB C5 H5AC 109.5 . . ?
C4 C6 H6A 109.5 . . ?
C4 C6 H6AB 109.5 . . ?
H6A C6 H6AB 109.5 . . ?
C4 C6 H6AC 109.5 . . ?
H6A C6 H6AC 109.5 . . ?
H6AB C6 H6AC 109.5 . . ?
C4 C7 H7A 109.5 . . ?
C4 C7 H7AB 109.5 . . ?
H7A C7 H7AB 109.5 . . ?
C4 C7 H7AC 109.5 . . ?
H7A C7 H7AC 109.5 . . ?
H7AB C7 H7AC 109.5 . . ?
C9 C8 C10 113.7(13) . . ?
C9 C8 C11 110.3(13) . . ?
C10 C8 C11 108.8(12) . . ?
C9 C8 S15 108.1(8) . . ?
C10 C8 S15 108.9(8) . . ?
C11 C8 S15 106.8(8) . . ?
C8 C9 H9A 109.5 . . ?
C8 C9 H9AB 109.5 . . ?
H9A C9 H9AB 109.5 . . ?
C8 C9 H9AC 109.5 . . ?
H9A C9 H9AC 109.5 . . ?
H9AB C9 H9AC 109.5 . . ?
C8 C10 H10A 109.5 . . ?
C8 C10 H10B 109.5 . . ?
H10A C10 H10B 109.5 . . ?
C8 C10 H10C 109.5 . . ?
H10A C10 H10C 109.5 . . ?
H10B C10 H10C 109.5 . . ?
C8 C11 H11A 109.5 . . ?
C8 C11 H11B 109.5 . . ?
H11A C11 H11B 109.5 . . ?
C8 C11 H11C 109.5 . . ?
H11A C11 H11C 109.5 . . ?
H11B C11 H11C 109.5 . . ?
C13 C12 C14 111.1(10) . . ?
C13 C12 C15 109.7(9) . . ?
C14 C12 C15 111.7(10) . . ?
C13 C12 S10 108.5(7) . . ?
C14 C12 S10 107.8(7) . . ?
C15 C12 S10 108.0(7) . . ?
C12 C13 H13A 109.5 . . ?
C12 C13 H13B 109.5 . . ?
H13A C13 H13B 109.5 . . ?
C12 C13 H13C 109.5 . . ?
H13A C13 H13C 109.5 . . ?
H13B C13 H13C 109.5 . . ?
C12 C14 H14A 109.5 . . ?
C12 C14 H14B 109.5 . . ?
H14A C14 H14B 109.5 . . ?
C12 C14 H14C 109.5 . . ?
H14A C14 H14C 109.5 . . ?
H14B C14 H14C 109.5 . . ?
C12 C15 H15A 109.5 . . ?
C12 C15 H15B 109.5 . . ?
H15A C15 H15B 109.5 . . ?
C12 C15 H15C 109.5 . . ?
H15A C15 H15C 109.5 . . ?
H15B C15 H15C 109.5 . . ?
C2 C16 C1 110.4(11) . . ?
C2 C16 C3 111.5(12) . . ?
C1 C16 C3 112.1(11) . . ?
C2 C16 S8 107.9(8) . . ?
C1 C16 S8 108.1(8) . . ?
C3 C16 S8 106.6(8) . . ?
C20 C17 C19 112.8(9) . . ?
C20 C17 C18 109.9(9) . . ?
C19 C17 C18 111.6(8) . . ?
C20 C17 S13 108.9(6) . . ?
C19 C17 S13 108.0(6) . . ?
C18 C17 S13 105.3(7) . . ?
C17 C18 H18A 109.5 . . ?
C17 C18 H18B 109.5 . . ?
H18A C18 H18B 109.5 . . ?
C17 C18 H18C 109.5 . . ?
H18A C18 H18C 109.5 . . ?
H18B C18 H18C 109.5 . . ?
C17 C19 H19A 109.5 . . ?
C17 C19 H19B 109.5 . . ?
H19A C19 H19B 109.5 . . ?
C17 C19 H19C 109.5 . . ?
H19A C19 H19C 109.5 . . ?
H19B C19 H19C 109.5 . . ?
C17 C20 H20A 109.5 . . ?
C17 C20 H20B 109.5 . . ?
H20A C20 H20B 109.5 . . ?
C17 C20 H20C 109.5 . . ?
H20A C20 H20C 109.5 . . ?
H20B C20 H20C 109.5 . . ?
C23 C21 C22 113.3(10) . . ?
C23 C21 C24 111.2(10) . . ?
C22 C21 C24 109.4(9) . . ?
C23 C21 S9 109.2(7) . . ?
C22 C21 S9 108.0(7) . . ?
C24 C21 S9 105.4(7) . . ?
C21 C22 H22A 109.5 . . ?
C21 C22 H22B 109.5 . . ?
H22A C22 H22B 109.5 . . ?
C21 C22 H22C 109.5 . . ?
H22A C22 H22C 109.5 . . ?
H22B C22 H22C 109.5 . . ?
C21 C23 H23A 109.5 . . ?
C21 C23 H23B 109.5 . . ?
H23A C23 H23B 109.5 . . ?
C21 C23 H23C 109.5 . . ?
H23A C23 H23C 109.5 . . ?
H23B C23 H23C 109.5 . . ?
C21 C24 H24A 109.5 . . ?
C21 C24 H24B 109.5 . . ?
H24A C24 H24B 109.5 . . ?
C21 C24 H24C 109.5 . . ?
H24A C24 H24C 109.5 . . ?
H24B C24 H24C 109.5 . . ?
C28 C25 C27 111.4(11) . . ?
C28 C25 C26 110.7(10) . . ?
C27 C25 C26 111.9(11) . . ?
C28 C25 S11 108.5(8) . . ?
C27 C25 S11 106.4(7) . . ?
C26 C25 S11 107.8(8) . . ?
C25 C26 H26A 109.5 . . ?
C25 C26 H26B 109.5 . . ?
H26A C26 H26B 109.5 . . ?
C25 C26 H26C 109.5 . . ?
H26A C26 H26C 109.5 . . ?
H26B C26 H26C 109.5 . . ?
C25 C27 H27A 109.5 . . ?
C25 C27 H27B 109.5 . . ?
H27A C27 H27B 109.5 . . ?
C25 C27 H27C 109.5 . . ?
H27A C27 H27C 109.5 . . ?
H27B C27 H27C 109.5 . . ?
C25 C28 H28A 109.5 . . ?
C25 C28 H28B 109.5 . . ?
H28A C28 H28B 109.5 . . ?
C25 C28 H28C 109.5 . . ?
H28A C28 H28C 109.5 . . ?
H28B C28 H28C 109.5 . . ?
C31 C29 C32 109.5(11) . . ?
C31 C29 C30 111.6(11) . . ?
C32 C29 C30 111.5(12) . . ?
C31 C29 S16 109.1(8) . . ?
C32 C29 S16 107.9(8) . . ?
C30 C29 S16 107.2(8) . . ?
C29 C30 H30A 109.5 . . ?
C29 C30 H30B 109.5 . . ?
H30A C30 H30B 109.5 . . ?
C29 C30 H30C 109.5 . . ?
H30A C30 H30C 109.5 . . ?
H30B C30 H30C 109.5 . . ?
C29 C31 H31A 109.5 . . ?
C29 C31 H31B 109.5 . . ?
H31A C31 H31B 109.5 . . ?
C29 C31 H31C 109.5 . . ?
H31A C31 H31C 109.5 . . ?
H31B C31 H31C 109.5 . . ?
C29 C32 H32A 109.5 . . ?
C29 C32 H32B 109.5 . . ?
H32A C32 H32B 109.5 . . ?
C29 C32 H32C 109.5 . . ?
H32A C32 H32C 109.5 . . ?
H32B C32 H32C 109.5 . . ?
C36A C33 C34 122(2) . . ?
C35 C33 C34 124.0(17) . . ?
C35 C33 C36 110(3) . . ?
C34 C33 C36 95.9(13) . . ?
C36A C33 C35A 113(3) . . ?
C34 C33 C35A 96.2(17) . . ?
C36A C33 S17 113.8(17) . . ?
C35 C33 S17 110.7(12) . . ?
C34 C33 S17 109.3(8) . . ?
C36 C33 S17 104.0(10) . . ?
C35A C33 S17 98.8(15) . . ?
C33 C34 H34A 109.5 . . ?
C33 C34 H34B 109.5 . . ?
H34A C34 H34B 109.5 . . ?
C33 C34 H34C 109.5 . . ?
H34A C34 H34C 109.5 . . ?
H34B C34 H34C 109.5 . . ?
C33 C35 H35A 109.5 . . ?
C33 C35 H35B 109.5 . . ?
H35A C35 H35B 109.5 . . ?
C33 C35 H35C 109.5 . . ?
H35A C35 H35C 109.5 . . ?
H35B C35 H35C 109.5 . . ?
C33 C35A H35Z 109.5 . . ?
C33 C35A H35D 109.5 . . ?
H35Z C35A H35D 109.5 . . ?
C33 C35A H35E 109.5 . . ?
H35Z C35A H35E 109.5 . . ?
H35D C35A H35E 109.5 . . ?
C33 C36 H36A 109.5 . . ?
C33 C36 H36B 109.5 . . ?
H36A C36 H36B 109.5 . . ?
C33 C36 H36C 109.5 . . ?
H36A C36 H36C 109.5 . . ?
H36B C36 H36C 109.5 . . ?
C33 C36A H36D 109.5 . . ?
C33 C36A H36E 109.5 . . ?
H36D C36A H36E 109.5 . . ?
C33 C36A H36F 109.5 . . ?
H36D C36A H36F 109.5 . . ?
H36E C36A H36F 109.5 . . ?
C39A C37 C38A 115.8(11) . . ?
C39 C37 C38 112.3(13) . . ?
C39 C37 C40 110.1(12) . . ?
C38 C37 C40 104.3(11) . . ?
C39A C37 C40A 109.5(11) . . ?
C38A C37 C40A 105.0(10) . . ?
C39A C37 S12 113.1(12) . . ?
C39 C37 S12 117.3(15) . . ?
C38A C37 S12 107.3(8) . . ?
C38 C37 S12 106.1(12) . . ?
C40 C37 S12 105.7(11) . . ?
C40A C37 S12 105.4(9) . . ?
C37 C38 H38A 109.5 . . ?
C37 C38 H38B 109.5 . . ?
H38A C38 H38B 109.5 . . ?
C37 C38 H38C 109.5 . . ?
H38A C38 H38C 109.5 . . ?
H38B C38 H38C 109.5 . . ?
C37 C39 H39A 109.5 . . ?
C37 C39 H39B 109.5 . . ?
H39A C39 H39B 109.5 . . ?
C37 C39 H39C 109.5 . . ?
H39A C39 H39C 109.5 . . ?
H39B C39 H39C 109.5 . . ?
C37 C40 H40A 109.5 . . ?
C37 C40 H40B 109.5 . . ?
H40A C40 H40B 109.5 . . ?
C37 C40 H40C 109.5 . . ?
H40A C40 H40C 109.5 . . ?
H40B C40 H40C 109.5 . . ?
C37 C38A H38D 109.5 . . ?
C37 C38A H38E 109.5 . . ?
H38D C38A H38E 109.5 . . ?
C37 C38A H38F 109.5 . . ?
H38D C38A H38F 109.5 . . ?
H38E C38A H38F 109.5 . . ?
C37 C39A H39D 109.5 . . ?
C37 C39A H39E 109.5 . . ?
H39D C39A H39E 109.5 . . ?
C37 C39A H39F 109.5 . . ?
H39D C39A H39F 109.5 . . ?
H39E C39A H39F 109.5 . . ?
C37 C40A H40D 109.5 . . ?
C37 C40A H40E 109.5 . . ?
H40D C40A H40E 109.5 . . ?
C37 C40A H40F 109.5 . . ?
H40D C40A H40F 109.5 . . ?
H40E C40A H40F 109.5 . . ?
N1 C41 C42 128(2) . . ?
N1 C41 H41 116.2 . . ?
C42 C41 H41 116.2 . . ?
C43 C42 C41 120(3) . . ?
C43 C42 H42 119.9 . . ?
C41 C42 H42 119.9 . . ?
C42 C43 C44 121(2) . . ?
C42 C43 H43 119.6 . . ?
C44 C43 H43 119.6 . . ?
C45 C44 C43 115(2) . . ?
C45 C44 H44 122.4 . . ?
C43 C44 H44 122.4 . . ?
N1 C45 C44 118(2) . . ?
N1 C45 H45 121.0 . . ?
C44 C45 H45 121.0 . . ?
N2 C46 C47 123.4(12) . . ?
N2 C46 H46 118.3 . . ?
C47 C46 H46 118.3 . . ?
C48 C47 C46 117.3(13) . . ?
C48 C47 H47 121.4 . . ?
C46 C47 H47 121.4 . . ?
C49 C48 C47 121.0(12) . . ?
C49 C48 H48 119.5 . . ?
C47 C48 H48 119.5 . . ?
C48 C49 C50 117.2(14) . . ?
C48 C49 H49 121.4 . . ?
C50 C49 H49 121.4 . . ?
N2 C50 C49 124.7(13) . . ?
N2 C50 H50 117.6 . . ?
C49 C50 H50 117.6 . . ?
N3 C51 C52 124.2(10) . . ?
N3 C51 H51 117.9 . . ?
C52 C51 H51 117.9 . . ?
C53 C52 C51 118.7(11) . . ?
C53 C52 H52 120.7 . . ?
C51 C52 H52 120.7 . . ?
C52 C53 C54 119.3(11) . . ?
C52 C53 H53 120.3 . . ?
C54 C53 H53 120.3 . . ?
C53 C54 C55 119.3(10) . . ?
C53 C54 H54 120.3 . . ?
C55 C54 H54 120.3 . . ?
N3 C55 C54 121.9(10) . . ?
N3 C55 H55 119.0 . . ?
C54 C55 H55 119.0 . . ?
N4 C56 C57 122.7(17) . . ?
N4 C56 H56 118.7 . . ?
C57 C56 H56 118.7 . . ?
C58 C57 C56 118.1(17) . . ?
C58 C57 H57 121.0 . . ?
C56 C57 H57 121.0 . . ?
C59 C58 C57 120.2(17) . . ?
C59 C58 H58 119.9 . . ?
C57 C58 H58 119.9 . . ?
C58 C59 C60 118(2) . . ?
C58 C59 H59 121.2 . . ?
C60 C59 H59 121.2 . . ?
N4 C60 C59 126.2(16) . . ?
N4 C60 H60 116.9 . . ?
C59 C60 H60 116.9 . . ?
N5 C61 C62 121.6(12) . . ?
N5 C61 H61 119.2 . . ?
C62 C61 H61 119.2 . . ?
C63 C62 C61 116.7(13) . . ?
C63 C62 H62 121.7 . . ?
C61 C62 H62 121.7 . . ?
C62 C63 C64 122.3(12) . . ?
C62 C63 H63 118.8 . . ?
C64 C63 H63 118.8 . . ?
C65 C64 C63 117.2(14) . . ?
C65 C64 H64 121.4 . . ?
C63 C64 H64 121.4 . . ?
N5 C65 C64 123.2(13) . . ?
N5 C65 H65 118.4 . . ?
C64 C65 H65 118.4 . . ?
N6 C66 C67 123.8(11) . . ?
N6 C66 H66 118.1 . . ?
C67 C66 H66 118.1 . . ?
C68 C67 C66 119.1(11) . . ?
C68 C67 H67 120.4 . . ?
C66 C67 H67 120.4 . . ?
C69 C68 C67 119.0(12) . . ?
C69 C68 H68 120.5 . . ?
C67 C68 H68 120.5 . . ?
C68 C69 C70 118.9(11) . . ?
C68 C69 H69 120.6 . . ?
C70 C69 H69 120.6 . . ?
N6 C70 C69 123.9(10) . . ?
N6 C70 H70 118.1 . . ?
C69 C70 H70 118.1 . . ?
N7 C71 C72 121(2) . . ?
N7 C71 H71 119.5 . . ?
C72 C71 H71 119.5 . . ?
C73 C72 C71 117(3) . . ?
C73 C72 H72 121.4 . . ?
C71 C72 H72 121.4 . . ?
C72 C73 C74 121.3(19) . . ?
C72 C73 H73 119.4 . . ?
C74 C73 H73 119.4 . . ?
C75 C74 C73 111(2) . . ?
C75 C74 H74 124.5 . . ?
C73 C74 H74 124.5 . . ?
C74 C75 N7 133(2) . . ?
C74 C75 H75 113.6 . . ?
N7 C75 H75 113.6 . . ?
C77 C76 N8 121(3) . . ?
C77 C76 H76 119.5 . . ?
N8 C76 H76 119.5 . . ?
C76 C77 C78 121(3) . . ?
C76 C77 H77 119.3 . . ?
C78 C77 H77 119.3 . . ?
C79 C78 C77 117(3) . . ?
C79 C78 H78 121.3 . . ?
C77 C78 H78 121.3 . . ?
C78 C79 C80 122(4) . . ?
C78 C79 H79 118.9 . . ?
C80 C79 H79 118.9 . . ?
N8 C80 C79 125(4) . . ?
N8 C80 H80 117.3 . . ?
C79 C80 H80 117.3 . . ?
F2 B1 F4 115.0(17) . . ?
F2 B1 F1 115.3(17) . . ?
F4 B1 F1 115.2(15) . . ?
F2 B1 F3 100.8(17) . . ?
F4 B1 F3 104.3(16) . . ?
F1 B1 F3 103.7(17) . . ?
F5 B2 F7 38(3) . . ?
F5 B2 F8 110(2) . . ?
F7 B2 F8 112(2) . . ?
F5 B2 F6 109(2) . . ?
F7 B2 F6 111(2) . . ?
F8 B2 F6 136(2) . . ?
F7 F5 B2 71(2) . . ?
F5 F7 B2 70(2) . . ?
F7A B2A F6A 121(2) . . ?
F7A B2A F8A 115(2) . . ?
F6A B2A F8A 104(3) . . ?
F7A B2A F5A 87(3) . . ?
F6A B2A F5A 112.1(19) . . ?
F8A B2A F5A 118(2) . . ?
C101 O101 C102 120(4) . 4_575 ?
O102 C102 O101 154(5) . 4_676 ?

loop_
_geom_bond_atom_site_label_1
_geom_bond_atom_site_label_2
_geom_bond_distance
_geom_bond_site_symmetry_2
_geom_bond_publ_flag
Ag1 S5 2.411(2) . ?
Ag1 S4 2.412(2) . ?
Ag1 Ag21 3.0098(9) . ?
Ag1 Ag22 3.0246(9) 3_666 ?
Ag1 Ag23 3.0473(9) . ?
Ag1 Ag16 3.0488(10) . ?
Ag1 Ag20 3.0510(9) . ?
Ag1 Ag24 3.0659(9) . ?
Ag1 Ag25 3.3686(10) . ?
Ag2 S14 2.440(2) . ?
Ag2 S9 2.462(2) 3_666 ?
Ag2 S6 2.948(2) 3_666 ?
Ag2 Ag24 2.9809(11) 3_666 ?
Ag2 Ag21 3.1860(10) 3_666 ?
Ag2 Ag10 3.3487(12) 3_666 ?
Ag3 S8 2.445(2) . ?
Ag3 S12 2.450(2) . ?
Ag3 S7 2.916(2) . ?
Ag3 Ag22 3.0610(10) . ?
Ag3 Ag17 3.2457(12) . ?
Ag4 S14 2.444(3) . ?
Ag4 S12 2.451(3) . ?
Ag4 S3 2.955(2) . ?
Ag4 S4 2.968(2) 3_666 ?
Ag4 Ag21 3.0593(10) 3_666 ?
Ag4 Ag15 3.1401(12) . ?
Ag5 S8 2.436(2) . ?
Ag5 S17 2.441(2) . ?
Ag5 S2 2.908(2) . ?
Ag5 Ag22 3.1236(10) . ?
Ag5 Ag13 3.1578(12) . ?
Ag5 Ag12 3.3073(11) . ?
Ag6 S10 2.437(2) . ?
Ag6 S13 2.461(2) . ?
Ag6 S2 2.835(2) 3_666 ?
Ag6 Ag23 3.1020(10) . ?
Ag6 Ag16 3.1192(13) . ?
Ag6 Ag25 3.3179(11) . ?
Ag7 S14 2.441(3) . ?
Ag7 S15 2.445(2) . ?
Ag7 S6 2.938(2) 3_666 ?
Ag7 Ag21 3.1423(10) 3_666 ?
Ag7 Ag8 3.1777(12) . ?
Ag7 Ag9 3.2954(11) . ?
Ag8 N4 2.255(8) . ?
Ag8 S6 2.633(2) 3_666 ?
Ag8 S17 2.634(3) 3_666 ?
Ag8 S15 2.744(3) . ?
Ag8 Ag12 2.9668(12) 3_666 ?
Ag8 Ag18 3.0635(9) 3_666 ?
Ag9 S10 2.431(2) . ?
Ag9 S15 2.445(2) . ?
Ag9 S3 2.878(2) . ?
Ag9 Ag13 2.9706(13) 3_666 ?
Ag9 Ag23 3.1690(10) . ?
Ag9 Ag18 3.3461(10) 3_666 ?
Ag10 S11 2.431(2) . ?
Ag10 S9 2.449(2) . ?
Ag10 S6 2.882(2) . ?
Ag10 Ag20 3.1055(10) . ?
Ag10 Ag16 3.1842(13) . ?
Ag10 Ag2 3.3487(12) 3_666 ?
Ag11 S10 2.417(3) . ?
Ag11 S16 2.426(3) . ?
Ag11 S5 2.941(2) . ?
Ag11 Ag15 3.0819(12) . ?
Ag11 Ag23 3.1095(10) . ?
Ag12 S11 2.444(3) . ?
Ag12 S17 2.450(3) . ?
Ag12 S7 2.823(2) . ?
Ag12 Ag8 2.9668(12) 3_666 ?
Ag12 Ag20 3.0953(10) . ?
Ag12 Ag18 3.3773(10) . ?
Ag13 N6 2.275(8) . ?
Ag13 S2 2.660(2) . ?
Ag13 S15 2.674(2) 3_666 ?
Ag13 S17 2.698(3) . ?
Ag13 Ag9 2.9707(13) 3_666 ?
Ag13 Ag18 3.1007(10) . ?
Ag14 S11 2.427(3) . ?
Ag14 S16 2.446(3) . ?
Ag14 S5 2.902(2) . ?
Ag14 Ag17 3.0088(13) . ?
Ag14 Ag20 3.1411(11) . ?
Ag15 N5 2.274(8) . ?
Ag15 S3 2.652(2) . ?
Ag15 S12 2.670(2) . ?
Ag15 S16 2.752(3) . ?
Ag15 Ag19 3.0462(10) . ?
Ag15 Ag17 3.1380(13) . ?
Ag16 N2 2.281(8) . ?
Ag16 S5 2.551(2) . ?
Ag16 S13 2.630(3) . ?
Ag16 S9 2.787(3) . ?
Ag16 Ag24 3.3719(11) . ?
Ag17 N1 2.255(9) . ?
Ag17 S12 2.672(3) . ?
Ag17 S16 2.676(3) . ?
Ag17 S7 2.691(2) . ?
Ag17 Ag19 3.0344(11) . ?
Ag18 S2 2.406(2) . ?
Ag18 S6 2.410(2) . ?
Ag18 Ag20 2.9865(9) . ?
Ag18 Ag23 2.9898(9) 3_666 ?
Ag18 Ag21 3.0426(9) . ?
Ag18 Ag8 3.0636(9) 3_666 ?
Ag18 Ag22 3.0701(9) . ?
Ag18 Ag9 3.3460(10) 3_666 ?
Ag19 S3 2.418(2) . ?
Ag19 S7 2.421(2) . ?
Ag19 Ag20 3.0080(9) . ?
Ag19 Ag23 3.0097(9) . ?
Ag19 Ag21 3.0327(9) 3_666 ?
Ag19 Ag22 3.0403(9) . ?
Ag20 S5 2.602(2) . ?
Ag20 S6 2.606(2) . ?
Ag20 S7 2.618(2) . ?
Ag21 S3 2.609(2) 3_666 ?
Ag21 S6 2.613(2) . ?
Ag21 S4 2.627(2) . ?
Ag21 Ag19 3.0328(9) 3_666 ?
Ag21 Ag4 3.0592(10) 3_666 ?
Ag21 Ag7 3.1423(10) 3_666 ?
Ag21 Ag2 3.1860(10) 3_666 ?
Ag22 S2 2.603(2) . ?
Ag22 S7 2.611(2) . ?
Ag22 S4 2.629(2) 3_666 ?
Ag22 Ag1 3.0245(9) 3_666 ?
Ag22 Ag25 3.1446(9) 3_666 ?
Ag23 S5 2.604(2) . ?
Ag23 S2 2.609(2) 3_666 ?
Ag23 S3 2.622(2) . ?
Ag23 Ag18 2.9898(9) 3_666 ?
Ag24 N3 2.294(7) . ?
Ag24 S9 2.621(2) . ?
Ag24 S4 2.660(2) . ?
Ag24 S13 2.696(2) . ?
Ag24 Ag2 2.9808(11) 3_666 ?
Ag24 Ag25 3.0475(11) . ?
Ag25 S8 2.446(2) 3_666 ?
Ag25 S13 2.464(2) . ?
Ag25 S4 2.934(2) . ?
Ag25 Ag22 3.1446(9) 3_666 ?
S2 Ag23 2.609(2) 3_666 ?
S2 Ag6 2.835(2) 3_666 ?
S3 Ag21 2.609(2) 3_666 ?
S4 Ag22 2.629(2) 3_666 ?
S4 Ag4 2.968(2) 3_666 ?
S6 Ag8 2.633(2) 3_666 ?
S6 Ag7 2.938(2) 3_666 ?
S6 Ag2 2.948(2) 3_666 ?
S8 C16 1.855(10) . ?
S8 Ag25 2.447(2) 3_666 ?
S9 C21 1.878(9) . ?
S9 Ag2 2.462(2) 3_666 ?
S10 C12 1.848(9) . ?
S11 C25 1.851(9) . ?
S12 C37 1.837(9) . ?
S13 C17 1.878(9) . ?
S14 C4 1.856(9) . ?
S15 C8 1.859(10) . ?
S15 Ag13 2.674(2) 3_666 ?
S16 C29 1.870(9) . ?
S17 C33 1.859(11) . ?
S17 Ag8 2.634(3) 3_666 ?
F1 B1 1.34(2) . ?
F2 B1 1.290(18) . ?
F3 B1 1.36(2) . ?
F4 B1 1.33(2) . ?
N1 C41 1.250(19) . ?
N1 C45 1.350(19) . ?
N2 C46 1.315(14) . ?
N2 C50 1.321(14) . ?
N3 C51 1.315(12) . ?
N3 C55 1.331(12) . ?
N4 C56 1.321(15) . ?
N4 C60 1.330(17) . ?
N5 C61 1.323(13) . ?
N5 C65 1.329(14) . ?
N6 C66 1.314(13) . ?
N6 C70 1.329(13) . ?
N7 C71 1.28(2) . ?
N7 C75 1.32(2) . ?
N8 C80 1.40(3) . ?
N8 C76 1.51(3) . ?
C1 C16 1.507(17) . ?
C1 H1A 0.9800 . ?
C1 H1AB 0.9800 . ?
C1 H1AC 0.9800 . ?
C2 C16 1.502(16) . ?
C2 H2A 0.9800 . ?
C2 H2AB 0.9800 . ?
C2 H2AC 0.9800 . ?
C3 C16 1.531(18) . ?
C3 H3A 0.9800 . ?
C3 H3AB 0.9800 . ?
C3 H3AC 0.9800 . ?
C4 C5 1.491(17) . ?
C4 C6 1.499(17) . ?
C4 C7 1.524(17) . ?
C5 H5A 0.9800 . ?
C5 H5AB 0.9800 . ?
C5 H5AC 0.9800 . ?
C6 H6A 0.9800 . ?
C6 H6AB 0.9800 . ?
C6 H6AC 0.9800 . ?
C7 H7A 0.9800 . ?
C7 H7AB 0.9800 . ?
C7 H7AC 0.9800 . ?
C8 C9 1.456(17) . ?
C8 C10 1.484(16) . ?
C8 C11 1.522(17) . ?
C9 H9A 0.9800 . ?
C9 H9AB 0.9800 . ?
C9 H9AC 0.9800 . ?
C10 H10A 0.9800 . ?
C10 H10B 0.9800 . ?
C10 H10C 0.9800 . ?
C11 H11A 0.9800 . ?
C11 H11B 0.9800 . ?
C11 H11C 0.9800 . ?
C12 C13 1.516(15) . ?
C12 C14 1.527(16) . ?
C12 C15 1.531(14) . ?
C13 H13A 0.9800 . ?
C13 H13B 0.9800 . ?
C13 H13C 0.9800 . ?
C14 H14A 0.9800 . ?
C14 H14B 0.9800 . ?
C14 H14C 0.9800 . ?
C15 H15A 0.9800 . ?
C15 H15B 0.9800 . ?
C15 H15C 0.9800 . ?
C17 C20 1.506(13) . ?
C17 C19 1.507(13) . ?
C17 C18 1.535(13) . ?
C18 H18A 0.9800 . ?
C18 H18B 0.9800 . ?
C18 H18C 0.9800 . ?
C19 H19A 0.9800 . ?
C19 H19B 0.9800 . ?
C19 H19C 0.9800 . ?
C20 H20A 0.9800 . ?
C20 H20B 0.9800 . ?
C20 H20C 0.9800 . ?
C21 C23 1.478(15) . ?
C21 C22 1.509(14) . ?
C21 C24 1.520(15) . ?
C22 H22A 0.9800 . ?
C22 H22B 0.9800 . ?
C22 H22C 0.9800 . ?
C23 H23A 0.9800 . ?
C23 H23B 0.9800 . ?
C23 H23C 0.9800 . ?
C24 H24A 0.9800 . ?
C24 H24B 0.9800 . ?
C24 H24C 0.9800 . ?
C25 C28 1.512(16) . ?
C25 C27 1.521(15) . ?
C25 C26 1.531(17) . ?
C26 H26A 0.9800 . ?
C26 H26B 0.9800 . ?
C26 H26C 0.9800 . ?
C27 H27A 0.9800 . ?
C27 H27B 0.9800 . ?
C27 H27C 0.9800 . ?
C28 H28A 0.9800 . ?
C28 H28B 0.9800 . ?
C28 H28C 0.9800 . ?
C29 C31 1.489(17) . ?
C29 C32 1.496(16) . ?
C29 C30 1.496(16) . ?
C30 H30A 0.9800 . ?
C30 H30B 0.9800 . ?
C30 H30C 0.9800 . ?
C31 H31A 0.9800 . ?
C31 H31B 0.9800 . ?
C31 H31C 0.9800 . ?
C32 H32A 0.9800 . ?
C32 H32B 0.9800 . ?
C32 H32C 0.9800 . ?
C33 C36A 1.33(4) . ?
C33 C35 1.38(2) . ?
C33 C34 1.460(15) . ?
C33 C36 1.76(3) . ?
C33 C35A 1.77(4) . ?
C34 H34A 0.9800 . ?
C34 H34B 0.9800 . ?
C34 H34C 0.9800 . ?
C35 H35A 0.9800 . ?
C35 H35B 0.9800 . ?
C35 H35C 0.9800 . ?
C35A H35Z 0.9800 . ?
C35A H35D 0.9800 . ?
C35A H35E 0.9800 . ?
C36 H36A 0.9800 . ?
C36 H36B 0.9800 . ?
C36 H36C 0.9800 . ?
C36A H36D 0.9800 . ?
C36A H36E 0.9800 . ?
C36A H36F 0.9800 . ?
C37 C39A 1.446(15) . ?
C37 C39 1.457(17) . ?
C37 C38A 1.514(15) . ?
C37 C38 1.544(17) . ?
C37 C40 1.586(16) . ?
C37 C40A 1.597(15) . ?
C38 H38A 0.9800 . ?
C38 H38B 0.9800 . ?
C38 H38C 0.9800 . ?
C39 H39A 0.9800 . ?
C39 H39B 0.9800 . ?
C39 H39C 0.9800 . ?
C40 H40A 0.9800 . ?
C40 H40B 0.9800 . ?
C40 H40C 0.9800 . ?
C38A H38D 0.9800 . ?
C38A H38E 0.9800 . ?
C38A H38F 0.9800 . ?
C39A H39D 0.9800 . ?
C39A H39E 0.9800 . ?
C39A H39F 0.9800 . ?
C40A H40D 0.9800 . ?
C40A H40E 0.9800 . ?
C40A H40F 0.9800 . ?
C41 C42 1.36(2) . ?
C41 H41 0.9500 . ?
C42 C43 1.17(4) . ?
C42 H42 0.9500 . ?
C43 C44 1.49(4) . ?
C43 H43 0.9500 . ?
C44 C45 1.44(3) . ?
C44 H44 0.9500 . ?
C45 H45 0.9500 . ?
C46 C47 1.383(17) . ?
C46 H46 0.9500 . ?
C47 C48 1.368(19) . ?
C47 H47 0.9500 . ?
C48 C49 1.329(19) . ?
C48 H48 0.9500 . ?
C49 C50 1.374(17) . ?
C49 H49 0.9500 . ?
C50 H50 0.9500 . ?
C51 C52 1.369(16) . ?
C51 H51 0.9500 . ?
C52 C53 1.340(16) . ?
C52 H52 0.9500 . ?
C53 C54 1.341(16) . ?
C53 H53 0.9500 . ?
C54 C55 1.391(15) . ?
C54 H54 0.9500 . ?
C55 H55 0.9500 . ?
C56 C57 1.39(2) . ?
C56 H56 0.9500 . ?
C57 C58 1.39(3) . ?
C57 H57 0.9500 . ?
C58 C59 1.30(3) . ?
C58 H58 0.9500 . ?
C59 C60 1.370(18) . ?
C59 H59 0.9500 . ?
C60 H60 0.9500 . ?
C61 C62 1.402(17) . ?
C61 H61 0.9500 . ?
C62 C63 1.35(2) . ?
C62 H62 0.9500 . ?
C63 C64 1.36(2) . ?
C63 H63 0.9500 . ?
C64 C65 1.351(17) . ?
C64 H64 0.9500 . ?
C65 H65 0.9500 . ?
C66 C67 1.365(17) . ?
C66 H66 0.9500 . ?
C67 C68 1.344(17) . ?
C67 H67 0.9500 . ?
C68 C69 1.326(16) . ?
C68 H68 0.9500 . ?
C69 C70 1.370(15) . ?
C69 H69 0.9500 . ?
C70 H70 0.9500 . ?
C71 C72 1.39(2) . ?
C71 H71 0.9500 . ?
C72 C73 1.31(3) . ?
C72 H72 0.9500 . ?
C73 C74 1.42(3) . ?
C73 H73 0.9500 . ?
C74 C75 1.18(3) . ?
C74 H74 0.9500 . ?
C75 H75 0.9500 . ?
C76 C77 1.42(3) . ?
C76 H76 0.9500 . ?
C77 C78 1.43(3) . ?
C77 H77 0.9500 . ?
C78 C79 1.36(4) . ?
C78 H78 0.9500 . ?
C79 C80 1.41(4) . ?
C79 H79 0.9500 . ?
C80 H80 0.9500 . ?
B2 F5 1.41(2) . ?
B2 F7 1.42(2) . ?
B2 F8 1.435(19) . ?
B2 F6 1.446(19) . ?
F5 F7 0.92(7) . ?
B2A F7A 1.384(19) . ?
B2A F6A 1.385(19) . ?
B2A F8A 1.399(19) . ?
B2A F5A 1.407(19) . ?
C101 O101 1.468(19) . ?
O101 C102 1.75(5) 4_575 ?
C102 O102 1.442(19) . ?
C102 O101 1.75(5) 4_676 ?
C103 O103 1.44(2) . ?
